data_7711280
loop_
_publ_author_name
'Mozaceanu, Cristina'
'Solea, Atena B.'
'Taylor, Christopher'
'Sudittapong, Burin'
'Ward, Michael D.'

_publ_section_title
;
 Disentangling contributions to guest binding inside a coordination cage
 host: analysis of a set of isomeric guests with differing polarities
;
_journal_name_full 'Dalton Transactions'
_journal_paper_doi 10.1039/D2DT02623F
_journal_year 2022
_chemical_formula_moiety 'C336 H264 Co8 N72, 11(B F4), 4(C H4 O), Cl, 2(C8 H4 N2)'
_chemical_formula_sum 'C380 H414 B15 Cl Co8 F60 N76 O43'
_chemical_formula_weight 8542.89
_space_group_crystal_system monoclinic
_space_group_IT_number 15
_space_group_name_Hall '-C 2yc'
_space_group_name_H-M_alt 'C 1 2/c 1'
_atom_sites_solution_hydrogens geom
_atom_sites_solution_primary dual
_audit_creation_date 2022-06-23
_audit_creation_method
;
Olex2 1.3
(compiled 2020.11.12 svn.r5f609507 for OlexSys, GUI svn.r6408)
;
_audit.revision_id 1

_audit_update_record
;
2022-08-04 deposited with the CCDC.	2022-09-16 downloaded from the CCDC.
;
_cell_angle_alpha 90.0
_cell_angle_beta 95.6471(3)
_cell_angle_gamma 90.0
_cell_formula_units_Z 4
_cell_length_a 32.85293(12)
_cell_length_b 30.18243(10)
_cell_length_c 40.21139(14)
_cell_measurement_reflns_used 165436
_cell_measurement_temperature 100(2)
_cell_measurement_theta_max 29.62343598003216
_cell_measurement_theta_min 0.880
_cell_volume 39679.4(2)
_computing_cell_refinement 'DIALS 2theta refinement, DIALS 1.11.3-g5e171c4fa-release'
_computing_data_collection 'GDA - generic data acquisition software'
_computing_data_reduction
;
aimless (Evans, P. R. and Murshudov, G. N., 2013)
ccp4 (Winn, M. D. et al., 2011)
DIALS 3.dev (Winter, G. et al., 2018)
pointless (Evans, P., 2006)
XIA2 3.10.dev0 (Winter, G., 2010)
;
_computing_molecular_graphics 'Olex2 1.3 (Dolomanov et al., 2009)'
_computing_publication_material 'Olex2 1.3 (Dolomanov et al., 2009)'
_computing_structure_refinement 'SHELXL 2018/3 (Sheldrick, 2015)'
_computing_structure_solution 'SHELXT 2018/2 (Sheldrick, 2018)'
_diffrn_ambient_temperature 100(2)
_diffrn_measured_fraction_theta_full 0.998
_diffrn_measured_fraction_theta_max 0.999
_diffrn_measurement_device 'Fixed \c 3-circle diffractometer'
_diffrn_measurement_device_type 'Fluid Film Devices'
_diffrn_measurement_method 'shutterless scans'
_diffrn_measurement_specimen_support 'MiTeGen MicroMount'
_diffrn_radiation_monochromator 'Silicon 111'
_diffrn_radiation_type Synchrotron
_diffrn_radiation_wavelength 0.6889
_diffrn_reflns_av_R_equivalents 0.0436
_diffrn_reflns_av_unetI/netI 0.0339
_diffrn_reflns_Laue_measured_fraction_full 0.998
_diffrn_reflns_Laue_measured_fraction_max 0.999
_diffrn_reflns_limit_h_max 46
_diffrn_reflns_limit_h_min -46
_diffrn_reflns_limit_k_max 42
_diffrn_reflns_limit_k_min -42
_diffrn_reflns_limit_l_max 56
_diffrn_reflns_limit_l_min -56
_diffrn_reflns_number 579320
_diffrn_reflns_point_group_measured_fraction_full 0.998
_diffrn_reflns_point_group_measured_fraction_max 0.999
_diffrn_reflns_theta_full 24.415
_diffrn_reflns_theta_max 29.021
_diffrn_reflns_theta_min 0.986
_diffrn_source 'Diamond Light Source Beamline I19-1'
_entry.id xia2

_exptl_absorpt_coefficient_mu 0.406
_exptl_absorpt_correction_T_max 1.0
_exptl_absorpt_correction_T_min 0.966
_exptl_absorpt_correction_type empirical
_exptl_absorpt_process_details
;
CCP4 7.1.018: AIMLESS, version 0.7.7 : 23/04/21
Scaling & analysis of unmerged intensities, absorption correction using spherical harmonics
;
_exptl_crystal_colour 'dull orange'
_exptl_crystal_colour_lustre dull
_exptl_crystal_colour_primary orange
_exptl_crystal_density_diffrn 1.430
_exptl_crystal_description block
_exptl_crystal_F_000 17672
_exptl_crystal_preparation
;Crystal was soaked in a solution of guest in methanolic mother liquor from the solvothermal crystals grown for 24 hours. 
Crystals were transferred to Fomblin oil before a crystal was mounted on a MiteGen Microloop and flash frozen under liquid nitrogen for storage.
;
_exptl_crystal_recrystallization_method
'Solvothermal cooling from MeOH, followed by soaking of crystals in solution of guest'
_exptl_crystal_size_max 0.8
_exptl_crystal_size_mid 0.7
_exptl_crystal_size_min 0.6
_refine_diff_density_max 2.004
_refine_diff_density_min -0.817
_refine_diff_density_rms 0.081
_refine_ls_extinction_method none
_refine_ls_goodness_of_fit_ref 1.103
_refine_ls_hydrogen_treatment constr
_refine_ls_matrix_type full
_refine_ls_number_parameters 2360
_refine_ls_number_reflns 58012
_refine_ls_number_restraints 5731
_refine_ls_restrained_S_all 1.075
_refine_ls_R_factor_all 0.0771
_refine_ls_R_factor_gt 0.0593
_refine_ls_shift/su_max 0.009
_refine_ls_shift/su_mean 0.000
_refine_ls_structure_factor_coef Fsqd
_refine_ls_weighting_details 'w=1/[\s^2^(Fo^2^)+(0.1376P)^2^] where P=(Fo^2^+2Fc^2^)/3'
_refine_ls_weighting_scheme calc
_refine_ls_wR_factor_gt 0.2003
_refine_ls_wR_factor_ref 0.2103
_reflns_Friedel_coverage 0.000
_reflns_number_gt 40659
_reflns_number_total 58012
_reflns_threshold_expression 'I > 2\s(I)'
_cod_data_source_file d2dt02623f2.cif
_cod_data_source_block shelxt_a
_cod_original_cell_volume 39679.35(17)
_cod_database_code 7711280
_shelx_shelxl_version_number 2018/3
_shelx_space_group_comment
;
The symmetry employed for this shelxl refinement is uniquely defined
by the following loop, which should always be used as a source of
symmetry information in preference to the above space-group names.
They are only intended as comments.
;
_shelx_estimated_absorpt_t_max 0.016
_shelx_estimated_absorpt_t_min 0.013
_olex2_refinement_description
;
1. Fixed Uiso
 At 1.2 times of:
  All C(H) groups, All C(H,H) groups
 At 1.5 times of:
  All C(H,H,H) groups, All O(H) groups
2. Restrained distances
 B20X-F22X \\sim B20Y-F22Y
 with sigma of 0.02
 B20X-F21X \\sim B20Y-F21Y
 with sigma of 0.02
 B20X-F23X \\sim B20Y-F23Y
 with sigma of 0.02
 F22X-F24X \\sim F22Y-F24Y
 with sigma of 0.04
 F21X-F24X \\sim F21Y-F24Y
 with sigma of 0.04
 B20X-F24X \\sim B20Y-F24Y
 with sigma of 0.02
 F22X-F23X \\sim F22Y-F23Y
 with sigma of 0.04
 F23X-F24X \\sim F23Y-F24Y
 with sigma of 0.04
 F21X-F22X \\sim F21Y-F22Y
 with sigma of 0.04
 F21X-F23X \\sim F21Y-F23Y
 with sigma of 0.04
3. Uiso/Uaniso restraints and constraints
N11A \\sim C12A \\sim C13A \\sim C14A \\sim C15A \\sim C16A \\sim N21A \\sim
N22A \\sim C23A \\sim C24A \\sim C25A \\sim C26A \\sim N31A \\sim C32A \\sim
C33A \\sim C34A \\sim C35A \\sim C36A \\sim N41A \\sim N42A \\sim C43A \\sim
C44A \\sim C45A \\sim C46A \\sim C51A \\sim C52A \\sim C53A \\sim C54A \\sim
C55A \\sim C56A \\sim C61A \\sim C62A \\sim C63A \\sim C64A \\sim N11B \\sim
C12B \\sim C13B \\sim C14B \\sim C15B \\sim C16B \\sim N21B \\sim N22B \\sim
C23B \\sim C24B \\sim C25B \\sim C26B \\sim N31B \\sim C32B \\sim C33B \\sim
C34B \\sim C35B \\sim C36B \\sim N41B \\sim N42B \\sim C43B \\sim C44B \\sim
C45B \\sim C46B \\sim C51B \\sim C52B \\sim C53B \\sim C54B \\sim C55B \\sim
C56B \\sim C61B \\sim C62B \\sim C63B \\sim C64B \\sim N11C \\sim C12C \\sim
C13C \\sim C14C \\sim C15C \\sim C16C \\sim N21C \\sim N22C \\sim C23C \\sim
C24C \\sim C25C \\sim C26C \\sim N31C \\sim C32C \\sim C33C \\sim C34C \\sim
C35C \\sim C36C \\sim N41C \\sim N42C \\sim C43C \\sim C44C \\sim C45C \\sim
C46C \\sim C51C \\sim C52C \\sim C53C \\sim C54C \\sim C55C \\sim C56C \\sim
C61C \\sim C62C \\sim C63C \\sim C64C \\sim N11D \\sim C12D \\sim C13D \\sim
C14D \\sim C15D \\sim C16D \\sim N21D \\sim N22D \\sim C23D \\sim C24D \\sim
C25D \\sim C26D \\sim N31D \\sim C32D \\sim C33D \\sim C34D \\sim C35D \\sim
C36D \\sim N41D \\sim N42D \\sim C43D \\sim C44D \\sim C45D \\sim C46D \\sim
C51D \\sim C52D \\sim C53D \\sim C54D \\sim C55D \\sim C56D \\sim C61D \\sim
C62D \\sim C63D \\sim C64D \\sim N11E \\sim C12E \\sim C13E \\sim C14E \\sim
C15E \\sim C16E \\sim N21E \\sim N22E \\sim C23E \\sim C24E \\sim C25E \\sim
C26E \\sim N31E \\sim C32E \\sim C33E \\sim C34E \\sim C35E \\sim C36E \\sim
N41E \\sim N42E \\sim C43E \\sim C44E \\sim C45E \\sim C46E \\sim C51E \\sim
C52E \\sim C53E \\sim C54E \\sim C55E \\sim C56E \\sim C61E \\sim C62E \\sim
C63E \\sim C64E \\sim N11F \\sim C12F \\sim C13F \\sim C14F \\sim C15F \\sim
C16F \\sim N21F \\sim N22F \\sim C23F \\sim C24F \\sim C25F \\sim C26F \\sim
N31F \\sim C32F \\sim C33F \\sim C34F \\sim C35F \\sim C36F \\sim N41F \\sim
N42F \\sim C43F \\sim C44F \\sim C45F \\sim C46F \\sim C51F \\sim C52F \\sim
C53F \\sim C54F \\sim C55F \\sim C56F \\sim C61F \\sim C62F \\sim C63F \\sim
C64F \\sim B15X \\sim F16X \\sim F17X \\sim F18X \\sim F19X \\sim C11 \\sim
O10S \\sim O12S \\sim C13S \\sim B35X \\sim F36X \\sim F37X \\sim F38X \\sim
F39X \\sim B95X \\sim F96X \\sim F97X \\sim F98X \\sim Cl1X \\sim B30X \\sim
F31X \\sim F32X \\sim F33X \\sim F34X \\sim B25X \\sim F26X \\sim F27X \\sim
F28X \\sim F29X \\sim B20X \\sim F21X \\sim F22X \\sim F23X \\sim F24X \\sim
B20Y \\sim F21Y \\sim F22Y \\sim F23Y \\sim F24Y \\sim C0G \\sim C1G \\sim C2G
\\sim C3G \\sim C4G \\sim C5G \\sim C6G \\sim N7G \\sim C8G \\sim N9G \\sim
B10X \\sim F11X \\sim F12X \\sim F13X \\sim F14X: within 2A with sigma of 0.04
and sigma for terminal atoms of 0.08 within 2A
4. Rigid body (RIGU) restrains
 N11A, C12A, C13A, C14A, C15A, C16A, N21A, N22A, C23A, C24A, C25A, C26A, N31A,
 C32A, C33A, C34A, C35A, C36A, N41A, N42A, C43A, C44A, C45A, C46A, C51A, C52A,
 C53A, C54A, C55A, C56A, C61A, C62A, C63A, C64A, N11B, C12B, C13B, C14B, C15B,
 C16B, N21B, N22B, C23B, C24B, C25B, C26B, N31B, C32B, C33B, C34B, C35B, C36B,
 N41B, N42B, C43B, C44B, C45B, C46B, C51B, C52B, C53B, C54B, C55B, C56B, C61B,
 C62B, C63B, C64B, N11C, C12C, C13C, C14C, C15C, C16C, N21C, N22C, C23C, C24C,
 C25C, C26C, N31C, C32C, C33C, C34C, C35C, C36C, N41C, N42C, C43C, C44C, C45C,
 C46C, C51C, C52C, C53C, C54C, C55C, C56C, C61C, C62C, C63C, C64C, N11D, C12D,
 C13D, C14D, C15D, C16D, N21D, N22D, C23D, C24D, C25D, C26D, N31D, C32D, C33D,
 C34D, C35D, C36D, N41D, N42D, C43D, C44D, C45D, C46D, C51D, C52D, C53D, C54D,
 C55D, C56D, C61D, C62D, C63D, C64D, N11E, C12E, C13E, C14E, C15E, C16E, N21E,
 N22E, C23E, C24E, C25E, C26E, N31E, C32E, C33E, C34E, C35E, C36E, N41E, N42E,
 C43E, C44E, C45E, C46E, C51E, C52E, C53E, C54E, C55E, C56E, C61E, C62E, C63E,
 C64E, N11F, C12F, C13F, C14F, C15F, C16F, N21F, N22F, C23F, C24F, C25F, C26F,
 N31F, C32F, C33F, C34F, C35F, C36F, N41F, N42F, C43F, C44F, C45F, C46F, C51F,
 C52F, C53F, C54F, C55F, C56F, C61F, C62F, C63F, C64F, B15X, F16X, F17X, F18X,
 F19X, C11, O10S, O12S, C13S, B35X, F36X, F37X, F38X, F39X, B95X, F96X, F97X,
 F98X, Cl1X, B30X, F31X, F32X, F33X, F34X, B25X, F26X, F27X, F28X, F29X, B20X,
 F21X, F22X, F23X, F24X, B20Y, F21Y, F22Y, F23Y, F24Y, C0G, C1G, C2G, C3G, C4G,
 C5G, C6G, N7G, C8G, N9G, B10X, F11X, F12X, F13X, F14X
 with sigma for 1-2 distances of 0.004 and sigma for 1-3 distances of 0.004
5. Same fragment restrains
{N11A, C12A, C13A, C14A, C15A, C16A} sigma for 1-2: 0.02, 1-3: 0.04
as in
{N31A, C32A, C33A, C34A, C35A, C36A}
{N21A, N22A, C23A, C24A, C25A} sigma for 1-2: 0.02, 1-3: 0.04
as in
{N41A, N42A, C43A, C44A, C45A}
{N11A, C12A, C13A, C14A, C15A, C16A} sigma for 1-2: 0.02, 1-3: 0.04
as in
{N11B, C12B, C13B, C14B, C15B, C16B}
{N11A, C12A, C13A, C14A, C15A, C16A} sigma for 1-2: 0.02, 1-3: 0.04
as in
{N31B, C32B, C33B, C34B, C35B, C36B}
{N21A, N22A, C23A, C24A, C25A} sigma for 1-2: 0.02, 1-3: 0.04
as in
{N41B, N42B, C43B, C44B, C45B}
{C51A, C52A, C53A, C54A, C55A, C56A, C61A, C62A, C63A, C64A} sigma for 1-2:
0.02, 1-3: 0.04
as in
{C51B, C52B, C53B, C54B, C55B, C56B, C61B, C62B, C63B, C64B}
{N11A, C12A, C13A, C14A, C15A, C16A} sigma for 1-2: 0.02, 1-3: 0.04
as in
{N11C, C12C, C13C, C14C, C15C, C16C}
{N21A, N22A, C23A, C24A, C25A} sigma for 1-2: 0.02, 1-3: 0.04
as in
{N21C, N22C, C23C, C24C, C25C}
{N11A, C12A, C13A, C14A, C15A, C16A} sigma for 1-2: 0.02, 1-3: 0.04
as in
{N31C, C32C, C33C, C34C, C35C, C36C}
{N21A, N22A, C23A, C24A, C25A} sigma for 1-2: 0.02, 1-3: 0.04
as in
{N41C, N42C, C43C, C44C, C45C}
{C51A, C52A, C53A, C54A, C55A, C56A, C61A, C62A, C63A, C64A} sigma for 1-2:
0.02, 1-3: 0.04
as in
{C51C, C52C, C53C, C54C, C55C, C56C, C61C, C62C, C63C, C64C}
{N11A, C12A, C13A, C14A, C15A, C16A} sigma for 1-2: 0.02, 1-3: 0.04
as in
{N11D, C12D, C13D, C14D, C15D, C16D}
{N21A, N22A, C23A, C24A, C25A} sigma for 1-2: 0.02, 1-3: 0.04
as in
{N21D, N22D, C23D, C24D, C25D}
{N11A, C12A, C13A, C14A, C15A, C16A} sigma for 1-2: 0.02, 1-3: 0.04
as in
{N31D, C32D, C33D, C34D, C35D, C36D}
{N21A, N22A, C23A, C24A, C25A} sigma for 1-2: 0.02, 1-3: 0.04
as in
{N41D, N42D, C43D, C44D, C45D}
{C51A, C52A, C53A, C54A, C55A, C56A, C61A, C62A, C63A, C64A} sigma for 1-2:
0.02, 1-3: 0.04
as in
{C51D, C52D, C53D, C54D, C55D, C56D, C61D, C62D, C63D, C64D}
{N11A, C12A, C13A, C14A, C15A, C16A} sigma for 1-2: 0.02, 1-3: 0.04
as in
{N11E, C12E, C13E, C14E, C15E, C16E}
{N21A, N22A, C23A, C24A, C25A} sigma for 1-2: 0.02, 1-3: 0.04
as in
{N21E, N22E, C23E, C24E, C25E}
{N11A, C12A, C13A, C14A, C15A, C16A} sigma for 1-2: 0.02, 1-3: 0.04
as in
{N31E, C32E, C33E, C34E, C35E, C36E}
{N21A, N22A, C23A, C24A, C25A} sigma for 1-2: 0.02, 1-3: 0.04
as in
{N41E, N42E, C43E, C44E, C45E}
{C51A, C52A, C53A, C54A, C55A, C56A, C61A, C62A, C63A, C64A} sigma for 1-2:
0.02, 1-3: 0.04
as in
{C51E, C52E, C53E, C54E, C55E, C56E, C61E, C62E, C63E, C64E}
{N11A, C12A, C13A, C14A, C15A, C16A} sigma for 1-2: 0.02, 1-3: 0.04
as in
{N11F, C12F, C13F, C14F, C15F, C16F}
{N21A, N22A, C23A, C24A, C25A} sigma for 1-2: 0.02, 1-3: 0.04
as in
{N21F, N22F, C23F, C24F, C25F}
{N11A, C12A, C13A, C14A, C15A, C16A} sigma for 1-2: 0.02, 1-3: 0.04
as in
{N31F, C32F, C33F, C34F, C35F, C36F}
{N21A, N22A, C23A, C24A, C25A} sigma for 1-2: 0.02, 1-3: 0.04
as in
{N41F, N42F, C43F, C44F, C45F}
{C51A, C52A, C53A, C54A, C55A, C56A, C61A, C62A, C63A, C64A} sigma for 1-2:
0.02, 1-3: 0.04
as in
{C51F, C52F, C53F, C54F, C55F, C56F, C61F, C62F, C63F, C64F}
{B10X, F11X, F12X, F13X, F14X} sigma for 1-2: 0.02, 1-3: 0.04
as in
{B15X, F16X, F17X, F18X, F19X}
{B10X, F11X, F12X, F13X, F14X} sigma for 1-2: 0.02, 1-3: 0.04
as in
{B35X, F36X, F37X, F38X, F39X}
{B10X, F11X, F12X, F13X} sigma for 1-2: 0.02, 1-3: 0.04
as in
{B95X, F96X, F97X, F98X}
{B10X, F11X, F12X, F13X, F14X} sigma for 1-2: 0.02, 1-3: 0.04
as in
{B30X, F31X, F32X, F33X, F34X}
{B10X, F11X, F12X, F13X, F14X} sigma for 1-2: 0.02, 1-3: 0.04
as in
{B25X, F26X, F27X, F28X, F29X}
{B10X, F11X, F12X, F13X, F14X} sigma for 1-2: 0.02, 1-3: 0.04
as in
{B20X, F21X, F22X, F23X, F24X}
{B10X, F11X, F12X, F13X, F14X} sigma for 1-2: 0.02, 1-3: 0.04
as in
{B20Y, F21Y, F22Y, F23Y, F24Y}
6. Others
 Sof(B20Y)=Sof(F21Y)=Sof(F22Y)=Sof(F23Y)=Sof(F24Y)=1-FVAR(1)
 Sof(B20X)=Sof(F21X)=Sof(F22X)=Sof(F23X)=Sof(F24X)=FVAR(1)
 Fixed Sof: B35X(0.5) F36X(0.5) F37X(0.5) F38X(0.5) F39X(0.5) B95X(0.5)
 F98X(0.5) Cl1X(0.5) B30X(0.5) F31X(0.5) F32X(0.5) F33X(0.5) F34X(0.5)
7.a Secondary CH2 refined with riding coordinates:
 C26A(H26A,H26B), C46A(H46A,H46B), C26B(H26C,H26D), C46B(H46C,H46D), C26C(H26E,
 H26F), C46C(H46E,H46F), C26D(H26G,H26H), C46D(H46G,H46H), C26E(H26I,H26J),
 C46E(H46I,H46J), C26F(H26K,H26L), C46F(H46K,H46L)
7.b Aromatic/amide H refined with riding coordinates:
 C13A(H13A), C14A(H14A), C15A(H15A), C16A(H16A), C23A(H23A), C24A(H24A),
 C33A(H33A), C34A(H34A), C35A(H35A), C36A(H36A), C43A(H43A), C44A(H44A),
 C52A(H52A), C53A(H53A), C54A(H54A), C61A(H61A), C62A(H62A), C63A(H63A),
 C13B(H13B), C14B(H14B), C15B(H15B), C16B(H16B), C23B(H23B), C24B(H24B),
 C33B(H33B), C34B(H34B), C35B(H35B), C36B(H36B), C43B(H43B), C44B(H44B),
 C52B(H52B), C53B(H53B), C54B(H54B), C61B(H61B), C62B(H62B), C63B(H63B),
 C13C(H13C), C14C(H14C), C15C(H15C), C16C(H16C), C23C(H23C), C24C(H24C),
 C33C(H33C), C34C(H34C), C35C(H35C), C36C(H36C), C43C(H43C), C44C(H44C),
 C52C(H52C), C53C(H53C), C54C(H54C), C61C(H61C), C62C(H62C), C63C(H63C),
 C13D(H13D), C14D(H14D), C15D(H15D), C16D(H16D), C23D(H23D), C24D(H24D),
 C33D(H33D), C34D(H34D), C35D(H35D), C36D(H36D), C43D(H43D), C44D(H44D),
 C52D(H52D), C53D(H53D), C54D(H54D), C61D(H61D), C62D(H62D), C63D(H63D),
 C13E(H13E), C14E(H14E), C15E(H15E), C16E(H16E), C23E(H23E), C24E(H24E),
 C33E(H33E), C34E(H34E), C35E(H35E), C36E(H36E), C43E(H43E), C44E(H44E),
 C52E(H52E), C53E(H53E), C54E(H54E), C61E(H61E), C62E(H62E), C63E(H63E),
 C13F(H13F), C14F(H14F), C15F(H15F), C16F(H16F), C23F(H23F), C24F(H24F),
 C33F(H33F), C34F(H34F), C35F(H35F), C36F(H36F), C43F(H43F), C44F(H44F),
 C52F(H52F), C53F(H53F), C54F(H54F), C61F(H61F), C62F(H62F), C63F(H63F),
 C1G(H1G), C3G(H3G), C4G(H4G), C5G(H5G)
7.c Idealised Me refined as rotating group:
 C11(H11A,H11B,H11C), C13S(H13G,H13H,H13I)
7.d Idealised tetrahedral OH refined as rotating group:
 O10S(H10S), O12S(H12S)
;
_smtbx_masks_special_details
;
A solvent mask was calculated and 3001 electrons were 
found in a volume of 9710\%A^3^ in 1 void per unit cell. 
This is consistent with the presence of 
4[BF4], 24[CH4O], 15[H2O] per Formula Unit 
which account for 2984 electrons 
per unit cell.
;
_smtbx_masks_void_probe_radius 1.2
_smtbx_masks_void_truncation_radius 1.2
_olex2_exptl_crystal_mounting_method
'Crystals were transferred to Fomblin oil before a crystal was mounted on a MiteGen Microloop and flash frozen under liquid nitrogen for storage.'
_olex2_submission_special_instructions 'No special instructions were received'

loop_
_space_group_symop_operation_xyz
'x, y, z'
'-x, y, -z+1/2'
'x+1/2, y+1/2, z'
'-x+1/2, y+1/2, -z+1/2'
'-x, -y, -z'
'x, -y, z-1/2'
'-x+1/2, -y+1/2, -z'
'x+1/2, -y+1/2, z-1/2'

loop_
_symmetry_equiv_pos_as_xyz
-x,y,-z+1/2

loop_
_atom_site_label
_atom_site_type_symbol
_atom_site_fract_x
_atom_site_fract_y
_atom_site_fract_z
_atom_site_U_iso_or_equiv
_atom_site_adp_type
_atom_site_occupancy
_atom_site_site_symmetry_order
_atom_site_calc_flag
_atom_site_refinement_flags_posn
_atom_site_refinement_flags_adp
_atom_site_refinement_flags_occupancy
_atom_site_disorder_assembly
_atom_site_disorder_group
Co1 Co 1.35405(2) 0.72051(2) 0.77723(2) 0.03461(7) Uani 1 1 d . . . . .
Co2 Co 1.09934(2) 0.51565(2) 0.86473(2) 0.03213(7) Uani 1 1 d . . . . .
Co3 Co 1.27044(2) 0.45410(2) 1.11536(2) 0.03512(7) Uani 1 1 d . . . . .
Co4 Co 1.51684(2) 0.66051(2) 1.03562(2) 0.03168(7) Uani 1 1 d . . . . .
N11A N 1.39197(5) 0.76138(6) 0.81068(4) 0.0385(4) Uani 1 1 d D U . . .
C12A C 1.37489(6) 0.77652(6) 0.83771(5) 0.0338(4) Uani 1 1 d D U . . .
C13A C 1.39608(7) 0.80241(7) 0.86221(5) 0.0393(4) Uani 1 1 d D U . . .
H13A H 1.383368 0.812373 0.881068 0.047 Uiso 1 1 calc R U . . .
C14A C 1.43656(7) 0.81333(8) 0.85828(6) 0.0462(5) Uani 1 1 d D U . . .
H14A H 1.452149 0.830429 0.874785 0.055 Uiso 1 1 calc R U . . .
C15A C 1.45377(7) 0.79913(8) 0.83025(6) 0.0465(5) Uani 1 1 d D U . . .
H15A H 1.481115 0.806837 0.826936 0.056 Uiso 1 1 calc R U . . .
C16A C 1.43070(7) 0.77363(8) 0.80715(6) 0.0448(5) Uani 1 1 d D U . . .
H16A H 1.442674 0.764209 0.787776 0.054 Uiso 1 1 calc R U . . .
N21A N 1.31285(5) 0.74054(5) 0.81414(4) 0.0322(3) Uani 1 1 d D U . . .
N22A N 1.27320(5) 0.73781(6) 0.82145(4) 0.0345(3) Uani 1 1 d D U . . .
C23A C 1.26796(7) 0.75925(7) 0.85022(5) 0.0390(4) Uani 1 1 d D U . . .
H23A H 1.243065 0.761518 0.860278 0.047 Uiso 1 1 calc R U . . .
C24A C 1.30479(6) 0.77718(7) 0.86238(5) 0.0381(4) Uani 1 1 d D U . . .
H24A H 1.310673 0.794143 0.882173 0.046 Uiso 1 1 calc R U . . .
C25A C 1.33175(6) 0.76494(6) 0.83920(5) 0.0336(4) Uani 1 1 d D U . . .
C26A C 1.24293(6) 0.70956(6) 0.80324(5) 0.0343(4) Uani 1 1 d . U . . .
H26A H 1.246757 0.710718 0.779140 0.041 Uiso 1 1 calc R U . . .
H26B H 1.215272 0.721108 0.806054 0.041 Uiso 1 1 calc R U . . .
N31A N 1.04746(5) 0.47469(6) 0.84554(5) 0.0414(4) Uani 1 1 d D U . . .
C32A C 1.05404(7) 0.44966(7) 0.81868(6) 0.0430(5) Uani 1 1 d D U . . .
C33A C 1.02476(7) 0.42022(9) 0.80432(7) 0.0576(7) Uani 1 1 d D U . . .
H33A H 1.029892 0.403430 0.785187 0.069 Uiso 1 1 calc R U . . .
C34A C 0.98815(8) 0.41571(10) 0.81823(8) 0.0649(8) Uani 1 1 d D U . . .
H34A H 0.968043 0.395321 0.809086 0.078 Uiso 1 1 calc R U . . .
C35A C 0.98123(8) 0.44108(10) 0.84541(8) 0.0651(8) Uani 1 1 d D U . . .
H35A H 0.956151 0.438755 0.855206 0.078 Uiso 1 1 calc R U . . .
C36A C 1.01168(7) 0.47043(9) 0.85849(7) 0.0523(6) Uani 1 1 d D U . . .
H36A H 1.006749 0.487994 0.877285 0.063 Uiso 1 1 calc R U . . .
N41A N 1.12002(5) 0.48473(5) 0.82095(4) 0.0346(3) Uani 1 1 d D U . . .
N42A N 1.15451(5) 0.48073(5) 0.80531(4) 0.0357(3) Uani 1 1 d D U . . .
C43A C 1.15005(7) 0.44923(7) 0.78135(6) 0.0438(5) Uani 1 1 d D U . . .
H43A H 1.170112 0.440626 0.767141 0.053 Uiso 1 1 calc R U . . .
C44A C 1.11150(7) 0.43188(7) 0.78118(6) 0.0453(5) Uani 1 1 d D U . . .
H44A H 1.099443 0.409210 0.767076 0.054 Uiso 1 1 calc R U . . .
C45A C 1.09386(6) 0.45471(7) 0.80616(6) 0.0396(4) Uani 1 1 d D U . . .
C46A C 1.19022(6) 0.50815(6) 0.81477(5) 0.0356(4) Uani 1 1 d . U . . .
H46A H 1.214515 0.493841 0.806686 0.043 Uiso 1 1 calc R U . . .
H46B H 1.194671 0.509499 0.839460 0.043 Uiso 1 1 calc R U . . .
C51A C 1.24565(6) 0.66147(6) 0.81494(5) 0.0318(4) Uani 1 1 d D U . . .
C52A C 1.27630(6) 0.64799(7) 0.83810(5) 0.0356(4) Uani 1 1 d D U . . .
H52A H 1.295700 0.669033 0.847399 0.043 Uiso 1 1 calc R U . . .
C53A C 1.27968(6) 0.60358(7) 0.84844(5) 0.0383(4) Uani 1 1 d D U . . .
H53A H 1.301525 0.594872 0.864341 0.046 Uiso 1 1 calc R U . . .
C54A C 1.25179(6) 0.57278(7) 0.83580(5) 0.0358(4) Uani 1 1 d D U . . .
H54A H 1.254879 0.542641 0.842381 0.043 Uiso 1 1 calc R U . . .
C55A C 1.21814(6) 0.58572(6) 0.81283(5) 0.0325(4) Uani 1 1 d D U . . .
C56A C 1.21509(5) 0.63063(6) 0.80165(5) 0.0310(4) Uani 1 1 d D U . . .
C61A C 1.18196(6) 0.64307(7) 0.77835(5) 0.0350(4) Uani 1 1 d D U . . .
H61A H 1.179984 0.672691 0.770356 0.042 Uiso 1 1 calc R U . . .
C62A C 1.15276(6) 0.61279(7) 0.76725(5) 0.0371(4) Uani 1 1 d D U . . .
H62A H 1.130782 0.621588 0.751519 0.045 Uiso 1 1 calc R U . . .
C63A C 1.15485(6) 0.56875(7) 0.77883(5) 0.0367(4) Uani 1 1 d D U . . .
H63A H 1.134002 0.548323 0.771172 0.044 Uiso 1 1 calc R U . . .
C64A C 1.18684(6) 0.55502(7) 0.80118(5) 0.0337(4) Uani 1 1 d D U . . .
N11B N 1.07939(5) 0.57332(6) 0.83790(4) 0.0379(4) Uani 1 1 d D U . . .
C12B C 1.10256(6) 0.60990(7) 0.84452(5) 0.0354(4) Uani 1 1 d D U . . .
C13B C 1.09212(7) 0.65122(7) 0.83016(6) 0.0443(5) Uani 1 1 d D U . . .
H13B H 1.108625 0.676552 0.835561 0.053 Uiso 1 1 calc R U . . .
C14B C 1.05746(9) 0.65430(9) 0.80806(6) 0.0558(6) Uani 1 1 d D U . . .
H14B H 1.049653 0.681902 0.798011 0.067 Uiso 1 1 calc R U . . .
C15B C 1.03412(9) 0.61681(9) 0.80066(6) 0.0585(6) Uani 1 1 d D U . . .
H15B H 1.010354 0.618244 0.785193 0.070 Uiso 1 1 calc R U . . .
C16B C 1.04592(8) 0.57676(9) 0.81621(6) 0.0506(5) Uani 1 1 d D U . . .
H16B H 1.029647 0.551152 0.811219 0.061 Uiso 1 1 calc R U . . .
N21B N 1.14825(5) 0.56251(5) 0.87872(4) 0.0307(3) Uani 1 1 d . U . . .
N22B N 1.18520(5) 0.56599(5) 0.89681(4) 0.0330(3) Uani 1 1 d . U . . .
C23B C 1.19945(6) 0.60823(7) 0.89670(5) 0.0363(4) Uani 1 1 d . U . . .
H23B H 1.224533 0.618611 0.907754 0.044 Uiso 1 1 calc R U . . .
C24B C 1.17096(6) 0.63321(7) 0.87768(5) 0.0374(4) Uani 1 1 d . U . . .
H24B H 1.172176 0.663975 0.872877 0.045 Uiso 1 1 calc R U . . .
C25B C 1.13976(6) 0.60342(6) 0.86691(5) 0.0320(4) Uani 1 1 d . U . . .
C26B C 1.20370(6) 0.52952(6) 0.91641(5) 0.0340(4) Uani 1 1 d . U . . .
H26C H 1.233740 0.533597 0.919178 0.041 Uiso 1 1 calc R U . . .
H26D H 1.197822 0.501471 0.904097 0.041 Uiso 1 1 calc R U . . .
N31B N 1.29550(6) 0.39136(6) 1.13573(5) 0.0443(4) Uani 1 1 d D U . . .
C32B C 1.27431(9) 0.35538(8) 1.12545(6) 0.0519(6) Uani 1 1 d D U . . .
C33B C 1.28847(10) 0.31252(8) 1.13324(7) 0.0661(8) Uani 1 1 d D U . . .
H33B H 1.272894 0.287386 1.125525 0.079 Uiso 1 1 calc R U . . .
C34B C 1.32518(10) 0.30744(9) 1.15218(7) 0.0689(8) Uani 1 1 d D U . . .
H34B H 1.335678 0.278674 1.157400 0.083 Uiso 1 1 calc R U . . .
C35B C 1.34658(9) 0.34431(9) 1.16352(7) 0.0588(7) Uani 1 1 d D U . . .
H35B H 1.371860 0.341464 1.177009 0.071 Uiso 1 1 calc R U . . .
C36B C 1.33081(8) 0.38580(8) 1.15502(6) 0.0503(5) Uani 1 1 d D U . . .
H36B H 1.345560 0.411282 1.163157 0.060 Uiso 1 1 calc R U . . .
N41B N 1.22874(6) 0.40507(6) 1.09357(5) 0.0426(4) Uani 1 1 d D U . . .
N42B N 1.19207(6) 0.40352(7) 1.07520(5) 0.0500(5) Uani 1 1 d D U . . .
C43B C 1.17632(10) 0.36215(9) 1.07472(8) 0.0682(8) Uani 1 1 d D U . . .
H43B H 1.151032 0.352973 1.063308 0.082 Uiso 1 1 calc R U . . .
C44B C 1.20319(10) 0.33620(9) 1.09347(8) 0.0713(9) Uani 1 1 d D U . . .
H44B H 1.200405 0.305557 1.098159 0.086 Uiso 1 1 calc R U . . .
C45B C 1.23552(8) 0.36351(8) 1.10438(6) 0.0516(6) Uani 1 1 d D U . . .
C46B C 1.17640(7) 0.44219(8) 1.05612(6) 0.0462(5) Uani 1 1 d . U . . .
H46C H 1.182333 0.469214 1.069689 0.055 Uiso 1 1 calc R U . . .
H46D H 1.146338 0.439596 1.051508 0.055 Uiso 1 1 calc R U . . .
C51B C 1.18817(6) 0.52590(6) 0.95078(5) 0.0330(4) Uani 1 1 d D U . . .
C52B C 1.16259(6) 0.55741(7) 0.96186(5) 0.0346(4) Uani 1 1 d D U . . .
H52B H 1.155292 0.582431 0.948220 0.042 Uiso 1 1 calc R U . . .
C53B C 1.14694(6) 0.55331(7) 0.99315(5) 0.0373(4) Uani 1 1 d D U . . .
H53B H 1.129665 0.575755 1.000548 0.045 Uiso 1 1 calc R U . . .
C54B C 1.15653(6) 0.51721(7) 1.01287(5) 0.0387(4) Uani 1 1 d D U . . .
H54B H 1.144882 0.514069 1.033448 0.046 Uiso 1 1 calc R U . . .
C55B C 1.18368(6) 0.48441(7) 1.00289(5) 0.0364(4) Uani 1 1 d D U . . .
C56B C 1.20046(6) 0.48885(6) 0.97165(5) 0.0337(4) Uani 1 1 d D U . . .
C61B C 1.22874(6) 0.45692(7) 0.96212(6) 0.0397(4) Uani 1 1 d D U . . .
H61B H 1.240751 0.460299 0.941717 0.048 Uiso 1 1 calc R U . . .
C62B C 1.23883(7) 0.42101(8) 0.98238(6) 0.0477(5) Uani 1 1 d D U . . .
H62B H 1.257239 0.399318 0.975545 0.057 Uiso 1 1 calc R U . . .
C63B C 1.22235(7) 0.41612(8) 1.01279(6) 0.0480(5) Uani 1 1 d D U . . .
H63B H 1.229889 0.391258 1.026528 0.058 Uiso 1 1 calc R U . . .
C64B C 1.19520(7) 0.44687(7) 1.02327(6) 0.0415(5) Uani 1 1 d D U . . .
N11C N 1.23237(5) 0.46446(6) 1.15501(4) 0.0389(4) Uani 1 1 d D U . . .
C12C C 1.25004(7) 0.48795(7) 1.18132(5) 0.0412(5) Uani 1 1 d D U . . .
C13C C 1.22804(8) 0.50113(8) 1.20740(6) 0.0483(5) Uani 1 1 d D U . . .
H13C H 1.240619 0.518414 1.225298 0.058 Uiso 1 1 calc R U . . .
C14C C 1.18732(8) 0.48858(9) 1.20680(6) 0.0548(6) Uani 1 1 d D U . . .
H14C H 1.171768 0.497013 1.224473 0.066 Uiso 1 1 calc R U . . .
C15C C 1.16966(7) 0.46395(9) 1.18058(6) 0.0496(5) Uani 1 1 d D U . . .
H15C H 1.141942 0.454729 1.179881 0.059 Uiso 1 1 calc R U . . .
C16C C 1.19316(7) 0.45293(8) 1.15528(6) 0.0455(5) Uani 1 1 d D U . . .
H16C H 1.180789 0.436188 1.136996 0.055 Uiso 1 1 calc R U . . .
N21C N 1.31047(5) 0.48759(6) 1.15198(4) 0.0390(4) Uani 1 1 d D U . . .
N22C N 1.35097(6) 0.49674(7) 1.15872(5) 0.0463(4) Uani 1 1 d D U . . .
C23C C 1.35882(8) 0.51268(10) 1.18986(7) 0.0612(7) Uani 1 1 d D U . . .
H23C H 1.384891 0.521409 1.200080 0.073 Uiso 1 1 calc R U . . .
C24C C 1.32272(8) 0.51423(10) 1.20441(6) 0.0591(7) Uani 1 1 d D U . . .
H24C H 1.318624 0.524268 1.226227 0.071 Uiso 1 1 calc R U . . .
C25C C 1.29332(7) 0.49773(7) 1.17999(5) 0.0433(5) Uani 1 1 d D U . . .
C26C C 1.37898(7) 0.49280(8) 1.13313(6) 0.0475(5) Uani 1 1 d . U . . .
H26E H 1.372617 0.465390 1.120119 0.057 Uiso 1 1 calc R U . . .
H26F H 1.407269 0.490199 1.143965 0.057 Uiso 1 1 calc R U . . .
N31C N 1.55696(5) 0.66705(6) 0.99551(5) 0.0382(4) Uani 1 1 d D U . . .
C32C C 1.54214(6) 0.64965(7) 0.96563(5) 0.0363(4) Uani 1 1 d D U . . .
C33C C 1.56250(7) 0.65390(8) 0.93680(6) 0.0440(5) Uani 1 1 d D U . . .
H33C H 1.552179 0.640136 0.916449 0.053 Uiso 1 1 calc R U . . .
C34C C 1.59819(7) 0.67881(8) 0.93878(7) 0.0522(6) Uani 1 1 d D U . . .
H34C H 1.612371 0.683107 0.919554 0.063 Uiso 1 1 calc R U . . .
C35C C 1.61274(7) 0.69716(9) 0.96887(7) 0.0548(6) Uani 1 1 d D U . . .
H35C H 1.636979 0.714513 0.970564 0.066 Uiso 1 1 calc R U . . .
C36C C 1.59188(7) 0.69024(8) 0.99682(6) 0.0471(5) Uani 1 1 d D U . . .
H36C H 1.602749 0.702370 1.017617 0.057 Uiso 1 1 calc R U . . .
N41C N 1.48223(5) 0.63232(5) 0.99282(4) 0.0312(3) Uani 1 1 d D U . . .
N42C N 1.44555(5) 0.61247(5) 0.98473(4) 0.0311(3) Uani 1 1 d D U . . .
C43C C 1.44260(6) 0.59678(6) 0.95311(5) 0.0357(4) Uani 1 1 d D U . . .
H43C H 1.419625 0.581847 0.942132 0.043 Uiso 1 1 calc R U . . .
C44C C 1.47819(6) 0.60598(7) 0.93959(5) 0.0364(4) Uani 1 1 d D U . . .
H44C H 1.485106 0.598935 0.917816 0.044 Uiso 1 1 calc R U . . .
C45C C 1.50238(6) 0.62834(6) 0.96528(5) 0.0327(4) Uani 1 1 d D U . . .
C46C C 1.41559(6) 0.61010(6) 1.00859(5) 0.0331(4) Uani 1 1 d . U . . .
H46E H 1.387951 0.610380 0.996310 0.040 Uiso 1 1 calc R U . . .
H46F H 1.418123 0.636909 1.022831 0.040 Uiso 1 1 calc R U . . .
C51C C 1.37648(6) 0.53229(7) 1.10943(5) 0.0379(4) Uani 1 1 d D U . . .
C52C C 1.35287(6) 0.56796(7) 1.11553(6) 0.0407(4) Uani 1 1 d D U . . .
H52C H 1.338865 0.568419 1.135106 0.049 Uiso 1 1 calc R U . . .
C53C C 1.34886(6) 0.60417(7) 1.09333(6) 0.0403(4) Uani 1 1 d D U . . .
H53C H 1.331979 0.628583 1.097813 0.048 Uiso 1 1 calc R U . . .
C54C C 1.36927(6) 0.60409(7) 1.06541(5) 0.0367(4) Uani 1 1 d D U . . .
H54C H 1.365835 0.628206 1.050214 0.044 Uiso 1 1 calc R U . . .
C55C C 1.39571(5) 0.56837(6) 1.05862(5) 0.0326(4) Uani 1 1 d D U . . .
C56C C 1.39882(6) 0.53135(7) 1.08082(5) 0.0352(4) Uani 1 1 d D U . . .
C61C C 1.42565(6) 0.49591(7) 1.07405(6) 0.0394(4) Uani 1 1 d D U . . .
H61C H 1.428140 0.470872 1.088425 0.047 Uiso 1 1 calc R U . . .
C62C C 1.44759(6) 0.49784(7) 1.04721(6) 0.0416(5) Uani 1 1 d D U . . .
H62C H 1.465172 0.473930 1.042999 0.050 Uiso 1 1 calc R U . . .
C63C C 1.44485(6) 0.53484(7) 1.02525(5) 0.0368(4) Uani 1 1 d D U . . .
H63C H 1.460624 0.535547 1.006683 0.044 Uiso 1 1 calc R U . . .
C64C C 1.41936(5) 0.56964(6) 1.03087(5) 0.0322(4) Uani 1 1 d D U . . .
N11D N 1.56053(5) 0.69255(7) 1.07073(5) 0.0441(4) Uani 1 1 d D U . . .
C12D C 1.56013(7) 0.73715(8) 1.06960(6) 0.0475(5) Uani 1 1 d D U . . .
C13D C 1.58872(8) 0.76279(10) 1.08950(8) 0.0662(8) Uani 1 1 d D U . . .
H13D H 1.588403 0.794206 1.088050 0.079 Uiso 1 1 calc R U . . .
C14D C 1.61726(9) 0.74123(12) 1.11120(9) 0.0847(11) Uani 1 1 d D U . . .
H14D H 1.636779 0.757772 1.125094 0.102 Uiso 1 1 calc R U . . .
C15D C 1.61737(9) 0.69569(12) 1.11265(9) 0.0774(9) Uani 1 1 d D U . . .
H15D H 1.636764 0.680516 1.127610 0.093 Uiso 1 1 calc R U . . .
C16D C 1.58884(7) 0.67233(10) 1.09201(7) 0.0585(7) Uani 1 1 d D U . . .
H16D H 1.589216 0.640882 1.092879 0.070 Uiso 1 1 calc R U . . .
N21D N 1.50174(5) 0.72956(5) 1.02882(4) 0.0347(3) Uani 1 1 d D U . . .
N22D N 1.47567(5) 0.75680(5) 1.01030(4) 0.0353(3) Uani 1 1 d D U . . .
C23D C 1.48603(7) 0.79991(7) 1.01545(6) 0.0439(5) Uani 1 1 d D U . . .
H23D H 1.472373 0.824778 1.005048 0.053 Uiso 1 1 calc R U . . .
C24D C 1.51969(7) 0.80112(7) 1.03831(6) 0.0457(5) Uani 1 1 d D U . . .
H24D H 1.534000 0.826604 1.046990 0.055 Uiso 1 1 calc R U . . .
C25D C 1.52847(6) 0.75711(7) 1.04614(6) 0.0419(5) Uani 1 1 d D U . . .
C26D C 1.44304(6) 0.73936(6) 0.98680(5) 0.0343(4) Uani 1 1 d . U . . .
H26G H 1.419850 0.760449 0.985158 0.041 Uiso 1 1 calc R U . . .
H26H H 1.433284 0.711062 0.995603 0.041 Uiso 1 1 calc R U . . .
N31D N 1.31119(5) 0.67786(6) 0.74938(4) 0.0381(4) Uani 1 1 d D U . . .
C32D C 1.31240(6) 0.63464(7) 0.75831(5) 0.0366(4) Uani 1 1 d D U . . .
C33D C 1.28442(7) 0.60386(8) 0.74444(6) 0.0450(5) Uani 1 1 d D U . . .
H33D H 1.286125 0.573682 0.751134 0.054 Uiso 1 1 calc R U . . .
C34D C 1.25394(7) 0.61802(8) 0.72063(6) 0.0485(5) Uani 1 1 d D U . . .
H34D H 1.234005 0.597732 0.711061 0.058 Uiso 1 1 calc R U . . .
C35D C 1.25275(7) 0.66189(9) 0.71091(6) 0.0522(6) Uani 1 1 d D U . . .
H35D H 1.232278 0.672100 0.694355 0.063 Uiso 1 1 calc R U . . .
C36D C 1.28177(7) 0.69067(8) 0.72564(5) 0.0441(5) Uani 1 1 d D U . . .
H36D H 1.280967 0.720794 0.718748 0.053 Uiso 1 1 calc R U . . .
N41D N 1.36793(5) 0.65593(6) 0.79866(4) 0.0356(4) Uani 1 1 d D U . . .
N42D N 1.39734(5) 0.63553(6) 0.81890(5) 0.0410(4) Uani 1 1 d D U . . .
C43D C 1.39332(7) 0.59125(8) 0.81745(6) 0.0488(5) Uani 1 1 d D U . . .
H43D H 1.410479 0.570316 0.829630 0.059 Uiso 1 1 calc R U . . .
C44D C 1.36021(7) 0.58168(8) 0.79539(6) 0.0478(5) Uani 1 1 d D U . . .
H44D H 1.349497 0.553275 0.789265 0.057 Uiso 1 1 calc R U . . .
C45D C 1.34556(6) 0.62295(7) 0.78379(5) 0.0375(4) Uani 1 1 d D U . . .
C46D C 1.42788(6) 0.66079(8) 0.84007(5) 0.0415(5) Uani 1 1 d . U . . .
H46G H 1.434334 0.688295 0.828252 0.050 Uiso 1 1 calc R U . . .
H46H H 1.453308 0.643101 0.843673 0.050 Uiso 1 1 calc R U . . .
C51D C 1.45602(6) 0.73146(6) 0.95207(5) 0.0323(4) Uani 1 1 d D U . . .
C52D C 1.49298(6) 0.74584(7) 0.94326(5) 0.0367(4) Uani 1 1 d D U . . .
H52D H 1.511085 0.761432 0.959014 0.044 Uiso 1 1 calc R U . . .
C53D C 1.50441(6) 0.73757(7) 0.91063(5) 0.0403(4) Uani 1 1 d D U . . .
H53D H 1.529632 0.748617 0.904365 0.048 Uiso 1 1 calc R U . . .
C54D C 1.47917(6) 0.71375(7) 0.88830(5) 0.0375(4) Uani 1 1 d D U . . .
H54D H 1.487564 0.707346 0.866869 0.045 Uiso 1 1 calc R U . . .
C55D C 1.44078(6) 0.69848(6) 0.89655(5) 0.0333(4) Uani 1 1 d D U . . .
C56D C 1.42862(6) 0.70836(6) 0.92870(5) 0.0312(4) Uani 1 1 d D U . . .
C61D C 1.38926(6) 0.69399(6) 0.93648(5) 0.0340(4) Uani 1 1 d D U . . .
H61D H 1.380202 0.701740 0.957437 0.041 Uiso 1 1 calc R U . . .
C62D C 1.36439(6) 0.66939(7) 0.91451(5) 0.0372(4) Uani 1 1 d D U . . .
H62D H 1.338596 0.659517 0.920405 0.045 Uiso 1 1 calc R U . . .
C63D C 1.37704(6) 0.65868(7) 0.88310(5) 0.0367(4) Uani 1 1 d D U . . .
H63D H 1.359688 0.641215 0.868017 0.044 Uiso 1 1 calc R U . . .
C64D C 1.41391(6) 0.67289(7) 0.87374(5) 0.0348(4) Uani 1 1 d D U . . .
N11E N 1.40112(6) 0.70754(7) 0.74322(5) 0.0458(4) Uani 1 1 d D U . . .
C12E C 1.40139(7) 0.73678(9) 0.71737(6) 0.0513(6) Uani 1 1 d D U . . .
C13E C 1.42844(9) 0.73142(11) 0.69276(7) 0.0665(8) Uani 1 1 d D U . . .
H13E H 1.428668 0.752190 0.675027 0.080 Uiso 1 1 calc R U . . .
C14E C 1.45468(9) 0.69566(13) 0.69462(8) 0.0774(9) Uani 1 1 d D U . . .
H14E H 1.472763 0.691218 0.677879 0.093 Uiso 1 1 calc R U . . .
C15E C 1.45450(8) 0.66684(12) 0.72050(7) 0.0706(9) Uani 1 1 d D U . . .
H15E H 1.472641 0.642251 0.722267 0.085 Uiso 1 1 calc R U . . .
C16E C 1.42739(7) 0.67386(10) 0.74437(6) 0.0555(6) Uani 1 1 d D U . . .
H16E H 1.427597 0.653585 0.762457 0.067 Uiso 1 1 calc R U . . .
N21E N 1.34567(6) 0.77298(6) 0.74125(4) 0.0439(4) Uani 1 1 d D U . . .
N22E N 1.32024(7) 0.80744(7) 0.73353(5) 0.0483(5) Uani 1 1 d D U . . .
C23E C 1.32948(10) 0.82772(9) 0.70531(6) 0.0609(7) Uani 1 1 d D U . . .
H23E H 1.315817 0.852735 0.695136 0.073 Uiso 1 1 calc R U . . .
C24E C 1.36177(10) 0.80612(9) 0.69396(6) 0.0646(8) Uani 1 1 d D U . . .
H24E H 1.374953 0.812824 0.674576 0.077 Uiso 1 1 calc R U . . .
C25E C 1.37142(8) 0.77190(8) 0.71695(6) 0.0516(6) Uani 1 1 d D U . . .
C26E C 1.29177(7) 0.82274(8) 0.75649(6) 0.0456(5) Uani 1 1 d . U . . .
H26I H 1.280420 0.796774 0.767459 0.055 Uiso 1 1 calc R U . . .
H26J H 1.268777 0.838292 0.743673 0.055 Uiso 1 1 calc R U . . .
N31E N 1.19454(5) 1.04853(6) 0.92667(4) 0.0391(4) Uani 1 1 d D U . . .
C32E C 1.20064(6) 1.01471(7) 0.94840(5) 0.0347(4) Uani 1 1 d D U . . .
C33E C 1.18242(7) 1.01254(8) 0.97830(6) 0.0425(5) Uani 1 1 d D U . . .
H33E H 1.186562 0.987542 0.992587 0.051 Uiso 1 1 calc R U . . .
C34E C 1.15832(7) 1.04739(9) 0.98665(6) 0.0518(6) Uani 1 1 d D U . . .
H34E H 1.145925 1.047135 1.007025 0.062 Uiso 1 1 calc R U . . .
C35E C 1.15247(8) 1.08292(9) 0.96473(7) 0.0569(6) Uani 1 1 d D U . . .
H35E H 1.136233 1.107502 0.970012 0.068 Uiso 1 1 calc R U . . .
C36E C 1.17046(7) 1.08203(8) 0.93533(6) 0.0504(6) Uani 1 1 d D U . . .
H36E H 1.165732 1.106207 0.920315 0.061 Uiso 1 1 calc R U . . .
N41E N 1.24984(5) 0.98652(5) 0.91267(4) 0.0326(3) Uani 1 1 d D U . . .
N42E N 1.27606(5) 0.95149(5) 0.91315(4) 0.0355(3) Uani 1 1 d D U . . .
C43E C 1.27160(7) 0.92437(7) 0.93932(5) 0.0386(4) Uani 1 1 d D U . . .
H43E H 1.286360 0.897786 0.944492 0.046 Uiso 1 1 calc R U . . .
C44E C 1.24193(7) 0.94215(7) 0.95708(5) 0.0380(4) Uani 1 1 d D U . . .
H44E H 1.232032 0.930641 0.976746 0.046 Uiso 1 1 calc R U . . .
C45E C 1.22948(6) 0.98083(6) 0.93993(5) 0.0327(4) Uani 1 1 d D U . . .
C46E C 1.30227(6) 0.94304(7) 0.88689(5) 0.0358(4) Uani 1 1 d . U . . .
H46I H 1.327793 0.928790 0.896757 0.043 Uiso 1 1 calc R U . . .
H46J H 1.309729 0.971639 0.877078 0.043 Uiso 1 1 calc R U . . .
C51E C 1.31140(7) 0.85358(7) 0.78303(5) 0.0388(4) Uani 1 1 d D U . . .
C52E C 1.35218(7) 0.86628(7) 0.78347(5) 0.0412(5) Uani 1 1 d D U . . .
H52E H 1.368411 0.854739 0.767193 0.049 Uiso 1 1 calc R U . . .
C53E C 1.36959(7) 0.89603(7) 0.80777(5) 0.0414(5) Uani 1 1 d D U . . .
H53E H 1.397172 0.905183 0.807145 0.050 Uiso 1 1 calc R U . . .
C54E C 1.34754(6) 0.91203(7) 0.83230(5) 0.0374(4) Uani 1 1 d D U . . .
H54E H 1.359944 0.931859 0.848630 0.045 Uiso 1 1 calc R U . . .
C55E C 1.30588(6) 0.89898(6) 0.83342(5) 0.0335(4) Uani 1 1 d D U . . .
C56E C 1.28744(6) 0.87004(6) 0.80802(5) 0.0357(4) Uani 1 1 d D U . . .
C61E C 1.24614(7) 0.85758(7) 0.80915(6) 0.0420(5) Uani 1 1 d D U . . .
H61E H 1.233272 0.839105 0.792109 0.050 Uiso 1 1 calc R U . . .
C62E C 1.22449(7) 0.87175(7) 0.83440(6) 0.0441(5) Uani 1 1 d D U . . .
H62E H 1.196921 0.862574 0.835056 0.053 Uiso 1 1 calc R U . . .
C63E C 1.24280(6) 0.89990(7) 0.85948(6) 0.0397(4) Uani 1 1 d D U . . .
H63E H 1.227317 0.909576 0.876865 0.048 Uiso 1 1 calc R U . . .
C64E C 1.28234(6) 0.91354(6) 0.85928(5) 0.0346(4) Uani 1 1 d D U . . .
N11F N 1.12154(5) 0.46170(5) 0.89527(5) 0.0377(4) Uani 1 1 d D U . . .
C12F C 1.10629(6) 0.45852(7) 0.92512(6) 0.0389(4) Uani 1 1 d D U . . .
C13F C 1.11721(7) 0.42439(7) 0.94777(6) 0.0482(5) Uani 1 1 d D U . . .
H13F H 1.105992 0.423037 0.968641 0.058 Uiso 1 1 calc R U . . .
C14F C 1.14463(8) 0.39271(8) 0.93920(7) 0.0551(6) Uani 1 1 d D U . . .
H14F H 1.152592 0.369242 0.954196 0.066 Uiso 1 1 calc R U . . .
C15F C 1.16036(8) 0.39539(8) 0.90871(7) 0.0544(6) Uani 1 1 d D U . . .
H15F H 1.179116 0.373762 0.902324 0.065 Uiso 1 1 calc R U . . .
C16F C 1.14827(7) 0.43030(7) 0.88752(6) 0.0451(5) Uani 1 1 d D U . . .
H16F H 1.159325 0.432172 0.866604 0.054 Uiso 1 1 calc R U . . .
N21F N 1.06912(5) 0.52548(6) 0.90944(4) 0.0362(4) Uani 1 1 d D U . . .
N22F N 1.03885(5) 0.54988(6) 0.92092(5) 0.0401(4) Uani 1 1 d D U . . .
C23F C 1.02871(8) 0.53391(8) 0.95026(6) 0.0497(5) Uani 1 1 d D U . . .
H23F H 1.008632 0.545940 0.963143 0.060 Uiso 1 1 calc R U . . .
C24F C 1.05223(7) 0.49748(8) 0.95832(6) 0.0488(5) Uani 1 1 d D U . . .
H24F H 1.052029 0.479251 0.977559 0.059 Uiso 1 1 calc R U . . .
C25F C 1.07674(6) 0.49292(7) 0.93189(5) 0.0390(4) Uani 1 1 d D U . . .
C26F C 1.02351(6) 0.58978(7) 0.90428(6) 0.0399(4) Uani 1 1 d . U . . .
H26K H 0.994796 0.594348 0.909008 0.048 Uiso 1 1 calc R U . . .
H26L H 1.023623 0.585789 0.879857 0.048 Uiso 1 1 calc R U . . .
N31F N 0.96300(5) 0.90506(6) 0.94871(4) 0.0361(4) Uani 1 1 d D U . . .
C32F C 0.97796(6) 0.92091(7) 0.92097(5) 0.0352(4) Uani 1 1 d D U . . .
C33F C 0.96620(7) 0.96116(7) 0.90663(6) 0.0420(5) Uani 1 1 d D U . . .
H33F H 0.977159 0.971139 0.886953 0.050 Uiso 1 1 calc R U . . .
C34F C 0.93789(7) 0.98668(7) 0.92176(6) 0.0461(5) Uani 1 1 d D U . . .
H34F H 0.929044 1.014410 0.912499 0.055 Uiso 1 1 calc R U . . .
C35F C 0.92306(7) 0.97124(8) 0.95011(6) 0.0478(5) Uani 1 1 d D U . . .
H35F H 0.903988 0.988325 0.960951 0.057 Uiso 1 1 calc R U . . .
C36F C 0.93601(6) 0.93047(7) 0.96294(6) 0.0420(5) Uani 1 1 d D U . . .
H36F H 0.925359 0.920056 0.982632 0.050 Uiso 1 1 calc R U . . .
N41F N 1.01969(5) 0.85465(5) 0.92331(4) 0.0329(3) Uani 1 1 d D U . . .
N42F N 1.04762(5) 0.83615(6) 0.90491(4) 0.0343(3) Uani 1 1 d D U . . .
C43F C 1.05327(6) 0.86070(7) 0.87801(5) 0.0400(4) Uani 1 1 d D U . . .
H43F H 1.071205 0.853890 0.861581 0.048 Uiso 1 1 calc R U . . .
C44F C 1.02861(6) 0.89745(7) 0.87829(5) 0.0400(4) Uani 1 1 d D U . . .
H44F H 1.026039 0.921012 0.862559 0.048 Uiso 1 1 calc R U . . .
C45F C 1.00814(6) 0.89236(6) 0.90701(5) 0.0337(4) Uani 1 1 d D U . . .
C46F C 1.06766(6) 0.79409(7) 0.91454(5) 0.0356(4) Uani 1 1 d . U . . .
H46K H 1.070384 0.791711 0.939218 0.043 Uiso 1 1 calc R U . . .
H46L H 1.095568 0.794279 0.907228 0.043 Uiso 1 1 calc R U . . .
C51F C 1.04821(6) 0.63110(7) 0.91490(5) 0.0344(4) Uani 1 1 d D U . . .
C52F C 1.08029(6) 0.62842(7) 0.93929(5) 0.0356(4) Uani 1 1 d D U . . .
H52F H 1.087323 0.600538 0.949207 0.043 Uiso 1 1 calc R U . . .
C53F C 1.10303(6) 0.66624(7) 0.94992(5) 0.0358(4) Uani 1 1 d D U . . .
H53F H 1.125628 0.663588 0.966457 0.043 Uiso 1 1 calc R U . . .
C54F C 1.09270(6) 0.70663(7) 0.93655(5) 0.0339(4) Uani 1 1 d D U . . .
H54F H 1.108392 0.731964 0.943608 0.041 Uiso 1 1 calc R U . . .
C55F C 1.05854(6) 0.71122(7) 0.91206(5) 0.0332(4) Uani 1 1 d D U . . .
C56F C 1.03658(6) 0.67278(7) 0.90053(5) 0.0348(4) Uani 1 1 d D U . . .
C61F C 1.00277(6) 0.67787(7) 0.87572(5) 0.0403(5) Uani 1 1 d D U . . .
H61F H 0.987933 0.652483 0.867499 0.048 Uiso 1 1 calc R U . . .
C62F C 0.99161(7) 0.71837(8) 0.86378(6) 0.0449(5) Uani 1 1 d D U . . .
H62F H 0.969531 0.720913 0.846767 0.054 Uiso 1 1 calc R U . . .
C63F C 1.01209(6) 0.75687(7) 0.87608(5) 0.0408(5) Uani 1 1 d D U . . .
H63F H 1.003116 0.785107 0.867881 0.049 Uiso 1 1 calc R U . . .
C64F C 1.04518(6) 0.75381(7) 0.90002(5) 0.0355(4) Uani 1 1 d D U . . .
B15X B 1.50847(11) 0.56497(14) 0.84955(10) 0.0728(9) Uani 1 1 d D U . . .
F16X F 1.53590(8) 0.58743(10) 0.86806(7) 0.1201(9) Uani 1 1 d D U . . .
F17X F 1.52348(8) 0.52319(9) 0.84245(7) 0.1181(9) Uani 1 1 d D U . . .
F18X F 1.47315(6) 0.55908(7) 0.86528(5) 0.0819(5) Uani 1 1 d D U . . .
F19X F 1.49678(5) 0.58842(7) 0.81804(4) 0.0793(5) Uani 1 1 d D U . . .
C11 C 1.05854(18) 0.3441(2) 0.8786(2) 0.195(4) Uani 1 1 d . U . . .
H11A H 1.029837 0.342406 0.869343 0.293 Uiso 1 1 calc R U . . .
H11B H 1.071928 0.368781 0.868159 0.293 Uiso 1 1 calc R U . . .
H11C H 1.059986 0.348774 0.902754 0.293 Uiso 1 1 calc R U . . .
O10S O 1.07807(15) 0.30504(18) 0.87208(14) 0.188(2) Uani 1 1 d . U . . .
H10S H 1.102015 0.310556 0.867668 0.282 Uiso 1 1 calc R U . . .
O12S O 1.34879(12) 0.37642(12) 0.95566(8) 0.1253(11) Uani 1 1 d . U . . .
H12S H 1.348910 0.390649 0.973620 0.188 Uiso 1 1 calc R U . . .
C13S C 1.33018(14) 0.40378(17) 0.92780(11) 0.1123(15) Uani 1 1 d . U . . .
H13G H 1.327876 0.434477 0.935334 0.168 Uiso 1 1 calc R U . . .
H13H H 1.302916 0.392292 0.920310 0.168 Uiso 1 1 calc R U . . .
H13I H 1.347396 0.402753 0.909245 0.168 Uiso 1 1 calc R U . . .
B35X B 1.2824(2) 0.4511(3) 0.78641(17) 0.092(2) Uani 0.5 1 d D U P . .
F36X F 1.2857(2) 0.4486(3) 0.82252(14) 0.185(3) Uani 0.5 1 d D U P . .
F37X F 1.28894(12) 0.49574(15) 0.78062(9) 0.0808(10) Uani 0.5 1 d D U P . .
F38X F 1.3175(3) 0.4269(3) 0.7758(2) 0.241(5) Uani 0.5 1 d D U P . .
F39X F 1.25166(11) 0.42726(9) 0.77650(7) 0.0557(7) Uani 0.5 1 d D U P . .
B95X B 1.50926(19) 0.82415(19) 0.75749(16) 0.0582(17) Uani 0.5 1 d D U P A -1
F96X F 1.500000 0.78162(9) 0.750000 0.1186(13) Uani 1 2 d DS TU P . .
F97X F 1.46820(6) 0.84834(5) 0.75888(4) 0.0696(4) Uani 1 1 d D U . . .
F98X F 1.52645(10) 0.81661(12) 0.78993(9) 0.0755(10) Uani 0.5 1 d D U P . .
Cl1X Cl 1.06973(7) 0.41210(9) 1.03627(8) 0.0420(5) Uani 0.5 1 d . U P B 2
B30X B 1.0666(4) 0.4073(4) 1.0314(3) 0.039(2) Uani 0.5 1 d D U P C 1
F31X F 1.02981(9) 0.39950(10) 1.01566(10) 0.0705(9) Uani 0.5 1 d D U P C 1
F32X F 1.06803(9) 0.39122(9) 1.06605(7) 0.0538(7) Uani 0.5 1 d D U P C 1
F33X F 1.09789(10) 0.38252(15) 1.01822(9) 0.0835(11) Uani 0.5 1 d D U P C 1
F34X F 1.07521(11) 0.45220(11) 1.03429(12) 0.0908(13) Uani 0.5 1 d D U P C 1
B25X B 1.14304(9) 0.77176(9) 0.84193(9) 0.0560(7) Uani 1 1 d D U . . .
F26X F 1.16872(7) 0.77871(7) 0.81692(6) 0.1001(7) Uani 1 1 d D U . . .
F27X F 1.16280(7) 0.74287(7) 0.86390(7) 0.1106(8) Uani 1 1 d D U . . .
F28X F 1.10636(6) 0.75367(6) 0.82831(8) 0.1139(9) Uani 1 1 d D U . . .
F29X F 1.13527(5) 0.81218(5) 0.85510(5) 0.0696(4) Uani 1 1 d D U . . .
B20X B 1.3253(2) 0.5534(3) 0.9354(2) 0.053(2) Uani 0.414(5) 1 d D U P D 1
F21X F 1.35137(11) 0.55879(14) 0.91122(13) 0.0562(11) Uani 0.414(5) 1 d D U P D 1
F22X F 1.35000(12) 0.55190(16) 0.96591(10) 0.0716(16) Uani 0.414(5) 1 d D U P D 1
F23X F 1.3061(2) 0.5123(2) 0.9328(2) 0.081(2) Uani 0.414(5) 1 d D U P D 1
F24X F 1.2963(3) 0.5865(3) 0.9358(2) 0.068(2) Uani 0.414(5) 1 d D U P D 1
B20Y B 1.31747(18) 0.5658(2) 0.94755(14) 0.0512(15) Uani 0.586(5) 1 d D U P D 2
F21Y F 1.35407(9) 0.56363(11) 0.93439(12) 0.0741(11) Uani 0.586(5) 1 d D U P D 2
F22Y F 1.32303(9) 0.58337(10) 0.97984(6) 0.0668(11) Uani 0.586(5) 1 d D U P D 2
F23Y F 1.29968(16) 0.52406(17) 0.94766(12) 0.0767(15) Uani 0.586(5) 1 d D U P D 2
F24Y F 1.2919(2) 0.5925(3) 0.92735(17) 0.0702(16) Uani 0.586(5) 1 d D U P D 2
C0G C 1.24257(6) 0.74720(7) 0.94545(5) 0.0348(4) Uani 1 1 d . U . . .
C1G C 1.28036(6) 0.74349(6) 0.96463(5) 0.0318(4) Uani 1 1 d . U . . .
H1G H 1.300406 0.766141 0.964354 0.038 Uiso 1 1 calc R U . . .
C2G C 1.28772(6) 0.70571(6) 0.98408(5) 0.0307(4) Uani 1 1 d . U . . .
C3G C 1.25854(6) 0.67189(7) 0.98459(5) 0.0371(4) Uani 1 1 d . U . . .
H3G H 1.264089 0.646254 0.997978 0.044 Uiso 1 1 calc R U . . .
C4G C 1.22143(7) 0.67647(7) 0.96524(6) 0.0420(5) Uani 1 1 d . U . . .
H4G H 1.201273 0.653941 0.965510 0.050 Uiso 1 1 calc R U . . .
C5G C 1.21360(6) 0.71391(7) 0.94543(5) 0.0399(4) Uani 1 1 d . U . . .
H5G H 1.188343 0.716618 0.931897 0.048 Uiso 1 1 calc R U . . .
C6G C 1.23456(7) 0.78746(8) 0.92686(5) 0.0417(5) Uani 1 1 d . U . . .
N7G N 1.22873(7) 0.82051(8) 0.91296(6) 0.0569(5) Uani 1 1 d . U . . .
C8G C 1.32605(6) 0.70281(6) 1.00506(5) 0.0332(4) Uani 1 1 d . U . . .
N9G N 1.35634(5) 0.70173(6) 1.02150(4) 0.0381(4) Uani 1 1 d . U . . .
B10X B 1.36391(7) 0.83749(7) 0.95312(6) 0.0354(4) Uani 1 1 d D U . . .
F11X F 1.40186(4) 0.84780(5) 0.96964(4) 0.0568(4) Uani 1 1 d D U . . .
F12X F 1.35711(5) 0.86402(5) 0.92487(3) 0.0566(4) Uani 1 1 d D U . . .
F13X F 1.33329(4) 0.84500(4) 0.97434(3) 0.0460(3) Uani 1 1 d D U . . .
F14X F 1.36332(5) 0.79357(4) 0.94372(4) 0.0565(4) Uani 1 1 d D U . . .

loop_
_atom_site_aniso_label
_atom_site_aniso_U_11
_atom_site_aniso_U_22
_atom_site_aniso_U_33
_atom_site_aniso_U_23
_atom_site_aniso_U_13
_atom_site_aniso_U_12
Co1 0.03187(14) 0.04217(15) 0.03109(13) -0.00786(11) 0.00973(10) -0.00761(11)
Co2 0.02900(13) 0.02852(13) 0.03914(14) -0.00212(10) 0.00476(10) -0.00127(10)
Co3 0.03638(14) 0.03527(14) 0.03417(14) 0.01077(10) 0.00588(11) 0.00564(11)
Co4 0.02573(12) 0.03263(13) 0.03666(14) -0.00375(10) 0.00298(10) -0.00128(10)
N11A 0.0364(9) 0.0454(10) 0.0352(8) -0.0052(7) 0.0112(7) -0.0102(7)
C12A 0.0373(10) 0.0332(9) 0.0315(9) -0.0011(7) 0.0059(7) -0.0071(8)
C13A 0.0488(12) 0.0365(10) 0.0330(9) -0.0036(8) 0.0060(8) -0.0092(9)
C14A 0.0509(13) 0.0435(12) 0.0429(11) -0.0006(9) -0.0019(10) -0.0165(10)
C15A 0.0399(11) 0.0544(13) 0.0459(12) 0.0008(10) 0.0068(9) -0.0185(10)
C16A 0.0407(11) 0.0533(13) 0.0422(11) -0.0045(10) 0.0136(9) -0.0159(10)
N21A 0.0308(8) 0.0335(8) 0.0337(8) -0.0037(6) 0.0107(6) -0.0053(6)
N22A 0.0327(8) 0.0357(8) 0.0370(8) -0.0046(7) 0.0122(7) -0.0036(6)
C23A 0.0401(10) 0.0428(11) 0.0364(10) -0.0034(8) 0.0151(8) 0.0013(9)
C24A 0.0429(11) 0.0389(10) 0.0340(10) -0.0051(8) 0.0119(8) -0.0010(8)
C25A 0.0356(9) 0.0345(9) 0.0321(9) -0.0024(7) 0.0093(7) -0.0022(8)
C26A 0.0283(9) 0.0366(10) 0.0392(10) -0.0019(8) 0.0087(7) -0.0017(7)
N31A 0.0313(8) 0.0413(9) 0.0518(10) -0.0079(8) 0.0048(7) -0.0046(7)
C32A 0.0358(10) 0.0360(10) 0.0571(13) -0.0089(9) 0.0035(9) -0.0050(8)
C33A 0.0446(13) 0.0521(14) 0.0764(18) -0.0256(13) 0.0069(12) -0.0119(11)
C34A 0.0393(12) 0.0639(17) 0.091(2) -0.0203(15) 0.0043(13) -0.0156(12)
C35A 0.0380(12) 0.0698(18) 0.088(2) -0.0167(15) 0.0102(13) -0.0160(12)
C36A 0.0347(11) 0.0605(15) 0.0625(15) -0.0127(12) 0.0086(10) -0.0085(10)
N41A 0.0307(8) 0.0325(8) 0.0414(9) -0.0055(7) 0.0068(7) -0.0016(6)
N42A 0.0358(8) 0.0322(8) 0.0403(9) -0.0037(7) 0.0091(7) -0.0003(6)
C43A 0.0494(12) 0.0373(11) 0.0461(12) -0.0092(9) 0.0115(10) 0.0023(9)
C44A 0.0495(12) 0.0353(11) 0.0516(12) -0.0146(9) 0.0065(10) -0.0034(9)
C45A 0.0397(10) 0.0311(10) 0.0479(12) -0.0071(8) 0.0045(9) -0.0017(8)
C46A 0.0323(9) 0.0341(9) 0.0415(10) -0.0010(8) 0.0097(8) -0.0011(7)
C51A 0.0286(9) 0.0351(9) 0.0332(9) -0.0007(7) 0.0111(7) 0.0000(7)
C52A 0.0263(8) 0.0421(10) 0.0395(10) 0.0008(8) 0.0083(7) -0.0042(8)
C53A 0.0295(9) 0.0455(11) 0.0404(10) 0.0056(9) 0.0054(8) -0.0009(8)
C54A 0.0280(9) 0.0395(10) 0.0410(10) 0.0056(8) 0.0089(8) 0.0007(7)
C55A 0.0293(9) 0.0375(9) 0.0322(9) -0.0016(7) 0.0107(7) -0.0005(7)
C56A 0.0275(8) 0.0354(9) 0.0320(9) -0.0027(7) 0.0116(7) -0.0010(7)
C61A 0.0348(9) 0.0354(10) 0.0357(10) 0.0012(8) 0.0086(8) 0.0018(8)
C62A 0.0328(9) 0.0420(11) 0.0364(10) 0.0011(8) 0.0030(8) 0.0017(8)
C63A 0.0333(9) 0.0408(10) 0.0367(10) -0.0033(8) 0.0072(8) -0.0043(8)
C64A 0.0318(9) 0.0363(10) 0.0347(9) -0.0027(7) 0.0130(7) 0.0002(7)
N11B 0.0375(9) 0.0396(9) 0.0365(9) -0.0003(7) 0.0034(7) 0.0045(7)
C12B 0.0410(10) 0.0342(9) 0.0328(9) -0.0004(7) 0.0127(8) 0.0057(8)
C13B 0.0529(13) 0.0380(11) 0.0441(11) 0.0070(9) 0.0145(10) 0.0105(9)
C14B 0.0705(16) 0.0516(14) 0.0461(13) 0.0144(11) 0.0103(11) 0.0241(12)
C15B 0.0628(16) 0.0637(16) 0.0467(13) 0.0017(12) -0.0054(11) 0.0211(13)
C16B 0.0491(13) 0.0542(14) 0.0468(12) -0.0009(10) -0.0037(10) 0.0082(11)
N21B 0.0300(7) 0.0303(8) 0.0325(8) -0.0005(6) 0.0063(6) -0.0008(6)
N22B 0.0293(8) 0.0317(8) 0.0387(8) -0.0002(6) 0.0069(6) -0.0049(6)
C23B 0.0381(10) 0.0327(9) 0.0399(10) -0.0025(8) 0.0129(8) -0.0088(8)
C24B 0.0442(11) 0.0293(9) 0.0412(10) -0.0030(8) 0.0160(9) -0.0051(8)
C25B 0.0378(9) 0.0282(8) 0.0320(9) 0.0003(7) 0.0131(7) 0.0006(7)
C26B 0.0294(9) 0.0328(9) 0.0398(10) 0.0009(8) 0.0030(7) -0.0017(7)
N31B 0.0530(11) 0.0388(9) 0.0408(9) 0.0134(8) 0.0033(8) 0.0065(8)
C32B 0.0711(16) 0.0400(12) 0.0429(12) 0.0132(10) -0.0021(11) 0.0066(11)
C33B 0.106(2) 0.0359(12) 0.0527(15) 0.0101(11) -0.0114(15) 0.0098(13)
C34B 0.099(2) 0.0480(14) 0.0567(16) 0.0159(12) -0.0054(15) 0.0247(15)
C35B 0.0680(16) 0.0550(15) 0.0516(14) 0.0201(12) -0.0043(12) 0.0182(12)
C36B 0.0558(13) 0.0496(13) 0.0448(12) 0.0182(10) 0.0018(10) 0.0110(11)
N41B 0.0489(10) 0.0398(9) 0.0384(9) 0.0108(7) 0.0002(8) 0.0013(8)
N42B 0.0521(11) 0.0462(11) 0.0497(11) 0.0146(9) -0.0051(9) -0.0075(9)
C43B 0.0784(19) 0.0525(15) 0.0690(18) 0.0175(13) -0.0161(15) -0.0206(14)
C44B 0.092(2) 0.0458(14) 0.0712(18) 0.0199(13) -0.0162(16) -0.0165(14)
C45B 0.0706(16) 0.0386(11) 0.0437(12) 0.0106(9) -0.0038(11) -0.0016(11)
C46B 0.0439(12) 0.0488(12) 0.0447(12) 0.0133(10) -0.0016(9) -0.0019(10)
C51B 0.0279(9) 0.0327(9) 0.0379(10) 0.0011(7) 0.0008(7) -0.0027(7)
C52B 0.0310(9) 0.0335(9) 0.0389(10) 0.0036(8) 0.0018(8) 0.0006(7)
C53B 0.0339(10) 0.0397(10) 0.0383(10) -0.0011(8) 0.0043(8) 0.0043(8)
C54B 0.0366(10) 0.0423(11) 0.0365(10) 0.0026(8) 0.0004(8) 0.0008(8)
C55B 0.0329(9) 0.0356(10) 0.0397(10) 0.0031(8) -0.0015(8) -0.0040(8)
C56B 0.0290(9) 0.0317(9) 0.0396(10) 0.0010(7) -0.0008(7) -0.0026(7)
C61B 0.0354(10) 0.0368(10) 0.0463(11) 0.0016(8) 0.0005(8) 0.0037(8)
C62B 0.0471(12) 0.0390(11) 0.0558(13) 0.0016(10) -0.0012(10) 0.0110(9)
C63B 0.0532(13) 0.0378(11) 0.0505(13) 0.0081(9) -0.0074(10) 0.0029(10)
C64B 0.0414(11) 0.0380(11) 0.0432(11) 0.0073(9) -0.0051(9) -0.0025(8)
N11C 0.0395(9) 0.0418(9) 0.0359(9) 0.0130(7) 0.0065(7) 0.0037(7)
C12C 0.0473(11) 0.0405(11) 0.0362(10) 0.0122(8) 0.0061(9) 0.0027(9)
C13C 0.0597(14) 0.0448(12) 0.0417(11) 0.0073(9) 0.0114(10) 0.0023(10)
C14C 0.0595(15) 0.0569(15) 0.0520(14) 0.0155(11) 0.0263(12) 0.0105(11)
C15C 0.0410(12) 0.0572(14) 0.0524(13) 0.0174(11) 0.0145(10) 0.0037(10)
C16C 0.0398(11) 0.0544(13) 0.0424(11) 0.0156(10) 0.0053(9) 0.0000(9)
N21C 0.0357(9) 0.0396(9) 0.0417(9) 0.0126(7) 0.0036(7) 0.0027(7)
N22C 0.0376(9) 0.0539(11) 0.0467(10) 0.0151(9) -0.0002(8) -0.0020(8)
C23C 0.0531(14) 0.0775(19) 0.0510(14) 0.0130(13) -0.0051(11) -0.0145(13)
C24C 0.0605(15) 0.0748(18) 0.0413(12) 0.0011(12) 0.0010(11) -0.0176(13)
C25C 0.0481(12) 0.0411(11) 0.0403(11) 0.0116(9) 0.0031(9) -0.0007(9)
C26C 0.0331(10) 0.0524(13) 0.0570(13) 0.0189(11) 0.0052(9) 0.0064(9)
N31C 0.0328(8) 0.0356(9) 0.0470(10) -0.0028(7) 0.0075(7) -0.0034(7)
C32C 0.0344(10) 0.0326(9) 0.0429(10) 0.0008(8) 0.0097(8) 0.0044(8)
C33C 0.0405(11) 0.0463(12) 0.0470(12) 0.0037(9) 0.0132(9) 0.0067(9)
C34C 0.0443(12) 0.0518(13) 0.0647(15) 0.0103(11) 0.0266(11) 0.0049(10)
C35C 0.0408(12) 0.0492(13) 0.0780(17) -0.0030(12) 0.0233(12) -0.0090(10)
C36C 0.0369(11) 0.0445(12) 0.0614(14) -0.0076(10) 0.0120(10) -0.0083(9)
N41C 0.0287(7) 0.0269(7) 0.0385(8) -0.0004(6) 0.0052(6) 0.0007(6)
N42C 0.0273(7) 0.0286(7) 0.0369(8) -0.0022(6) 0.0004(6) -0.0005(6)
C43C 0.0351(10) 0.0311(9) 0.0397(10) -0.0026(8) -0.0022(8) 0.0042(8)
C44C 0.0392(10) 0.0340(10) 0.0355(10) -0.0021(8) 0.0014(8) 0.0074(8)
C45C 0.0324(9) 0.0289(9) 0.0371(9) 0.0004(7) 0.0048(7) 0.0039(7)
C46C 0.0255(8) 0.0309(9) 0.0426(10) 0.0001(8) 0.0020(7) 0.0010(7)
C51C 0.0271(9) 0.0388(10) 0.0472(11) 0.0096(9) 0.0005(8) 0.0007(8)
C52C 0.0316(10) 0.0447(11) 0.0468(11) 0.0063(9) 0.0086(8) 0.0007(8)
C53C 0.0340(10) 0.0350(10) 0.0528(12) 0.0042(9) 0.0090(9) 0.0044(8)
C54C 0.0294(9) 0.0309(9) 0.0498(11) 0.0060(8) 0.0042(8) 0.0017(7)
C55C 0.0246(8) 0.0308(9) 0.0420(10) 0.0003(7) 0.0017(7) -0.0004(7)
C56C 0.0247(8) 0.0334(9) 0.0466(11) 0.0031(8) -0.0019(7) 0.0010(7)
C61C 0.0310(9) 0.0311(9) 0.0549(12) 0.0071(9) -0.0010(9) 0.0034(8)
C62C 0.0353(10) 0.0313(10) 0.0577(13) 0.0010(9) 0.0025(9) 0.0066(8)
C63C 0.0305(9) 0.0323(9) 0.0472(11) -0.0017(8) 0.0026(8) 0.0019(7)
C64C 0.0252(8) 0.0284(9) 0.0427(10) -0.0003(7) 0.0016(7) -0.0001(7)
N11D 0.0323(9) 0.0537(11) 0.0457(10) -0.0103(8) 0.0015(7) -0.0041(8)
C12D 0.0334(10) 0.0552(13) 0.0547(13) -0.0196(11) 0.0077(9) -0.0096(9)
C13D 0.0413(13) 0.0688(17) 0.088(2) -0.0393(15) 0.0015(13) -0.0122(12)
C14D 0.0437(15) 0.102(2) 0.104(3) -0.054(2) -0.0174(15) -0.0070(15)
C15D 0.0472(15) 0.097(2) 0.081(2) -0.0293(18) -0.0246(14) 0.0057(15)
C16D 0.0410(12) 0.0750(18) 0.0567(15) -0.0140(13) -0.0088(11) 0.0011(12)
N21D 0.0337(8) 0.0300(8) 0.0411(9) -0.0048(7) 0.0077(7) -0.0039(6)
N22D 0.0386(9) 0.0301(8) 0.0385(8) -0.0022(6) 0.0109(7) -0.0020(7)
C23D 0.0586(13) 0.0270(9) 0.0500(12) -0.0036(8) 0.0248(10) -0.0050(9)
C24D 0.0479(12) 0.0372(11) 0.0554(13) -0.0140(9) 0.0218(10) -0.0142(9)
C25D 0.0359(10) 0.0409(11) 0.0507(12) -0.0147(9) 0.0131(9) -0.0116(8)
C26D 0.0352(9) 0.0311(9) 0.0377(10) 0.0011(7) 0.0098(8) 0.0024(7)
N31D 0.0353(8) 0.0459(10) 0.0339(8) -0.0106(7) 0.0064(7) -0.0019(7)
C32D 0.0348(10) 0.0416(10) 0.0351(10) -0.0115(8) 0.0122(8) -0.0024(8)
C33D 0.0423(11) 0.0470(12) 0.0475(12) -0.0161(10) 0.0140(9) -0.0070(9)
C34D 0.0376(11) 0.0570(14) 0.0513(13) -0.0259(11) 0.0062(9) -0.0075(10)
C35D 0.0400(12) 0.0698(16) 0.0458(12) -0.0229(11) -0.0009(10) 0.0031(11)
C36D 0.0416(11) 0.0513(13) 0.0390(11) -0.0097(9) 0.0012(9) 0.0044(9)
N41D 0.0286(8) 0.0458(9) 0.0335(8) -0.0063(7) 0.0077(6) 0.0005(7)
N42D 0.0351(9) 0.0478(10) 0.0408(9) -0.0035(8) 0.0081(7) 0.0057(7)
C43D 0.0502(13) 0.0466(12) 0.0503(13) -0.0036(10) 0.0083(10) 0.0082(10)
C44D 0.0503(13) 0.0428(12) 0.0513(13) -0.0085(10) 0.0103(10) 0.0006(10)
C45D 0.0346(9) 0.0431(11) 0.0369(10) -0.0092(8) 0.0131(8) -0.0022(8)
C46D 0.0310(10) 0.0563(13) 0.0377(10) -0.0062(9) 0.0059(8) 0.0011(9)
C51D 0.0330(9) 0.0286(9) 0.0364(9) 0.0046(7) 0.0095(7) 0.0035(7)
C52D 0.0367(10) 0.0351(10) 0.0396(10) 0.0011(8) 0.0095(8) -0.0028(8)
C53D 0.0316(10) 0.0481(12) 0.0432(11) 0.0052(9) 0.0133(8) -0.0050(8)
C54D 0.0319(9) 0.0479(11) 0.0341(10) 0.0023(8) 0.0103(8) 0.0004(8)
C55D 0.0285(9) 0.0347(9) 0.0376(9) 0.0050(8) 0.0079(7) 0.0032(7)
C56D 0.0286(8) 0.0287(9) 0.0374(9) 0.0053(7) 0.0094(7) 0.0036(7)
C61D 0.0324(9) 0.0328(9) 0.0387(10) 0.0031(8) 0.0132(8) 0.0027(7)
C62D 0.0287(9) 0.0388(10) 0.0455(11) 0.0046(8) 0.0100(8) 0.0003(8)
C63D 0.0287(9) 0.0409(11) 0.0408(10) 0.0007(8) 0.0047(8) 0.0015(8)
C64D 0.0298(9) 0.0385(10) 0.0370(10) 0.0011(8) 0.0071(7) 0.0048(8)
N11E 0.0388(9) 0.0628(12) 0.0378(9) -0.0121(8) 0.0139(7) -0.0122(8)
C12E 0.0498(13) 0.0692(15) 0.0377(11) -0.0137(10) 0.0185(10) -0.0245(11)
C13E 0.0620(16) 0.095(2) 0.0468(14) -0.0081(14) 0.0257(12) -0.0219(15)
C14E 0.0486(15) 0.128(3) 0.0615(17) -0.0047(17) 0.0333(13) -0.0019(16)
C15E 0.0432(14) 0.119(3) 0.0526(15) -0.0086(15) 0.0193(12) 0.0080(15)
C16E 0.0372(11) 0.0863(19) 0.0447(12) -0.0120(12) 0.0126(10) 0.0005(12)
N21E 0.0528(11) 0.0453(10) 0.0349(9) -0.0074(7) 0.0116(8) -0.0150(8)
N22E 0.0659(13) 0.0444(10) 0.0358(9) -0.0024(8) 0.0106(9) -0.0138(9)
C23E 0.097(2) 0.0481(14) 0.0389(12) 0.0012(10) 0.0147(13) -0.0179(13)
C24E 0.100(2) 0.0544(15) 0.0439(13) -0.0074(11) 0.0302(14) -0.0239(14)
C25E 0.0668(15) 0.0550(13) 0.0354(11) -0.0102(9) 0.0181(10) -0.0276(11)
C26E 0.0543(13) 0.0409(11) 0.0422(11) -0.0012(9) 0.0073(10) -0.0088(10)
N31E 0.0380(9) 0.0390(9) 0.0409(9) 0.0066(7) 0.0071(7) 0.0101(7)
C32E 0.0318(9) 0.0370(10) 0.0360(10) 0.0040(8) 0.0069(7) 0.0021(7)
C33E 0.0380(11) 0.0502(12) 0.0411(11) 0.0052(9) 0.0122(9) 0.0013(9)
C34E 0.0431(12) 0.0647(15) 0.0501(13) -0.0014(11) 0.0168(10) 0.0100(11)
C35E 0.0529(14) 0.0590(15) 0.0612(15) 0.0017(12) 0.0171(12) 0.0229(12)
C36E 0.0510(13) 0.0473(13) 0.0541(13) 0.0078(10) 0.0100(11) 0.0197(10)
N41E 0.0322(8) 0.0305(8) 0.0356(8) 0.0063(6) 0.0057(6) 0.0048(6)
N42E 0.0382(9) 0.0317(8) 0.0368(8) 0.0057(6) 0.0051(7) 0.0093(7)
C43E 0.0443(11) 0.0315(9) 0.0396(10) 0.0082(8) 0.0019(8) 0.0054(8)
C44E 0.0459(11) 0.0324(10) 0.0355(10) 0.0088(8) 0.0039(8) 0.0009(8)
C45E 0.0337(9) 0.0318(9) 0.0328(9) 0.0057(7) 0.0049(7) 0.0013(7)
C46E 0.0319(9) 0.0360(10) 0.0401(10) 0.0009(8) 0.0058(8) 0.0060(8)
C51E 0.0493(12) 0.0324(10) 0.0358(10) 0.0025(8) 0.0094(9) -0.0053(8)
C52E 0.0485(12) 0.0380(10) 0.0389(10) 0.0020(8) 0.0138(9) -0.0054(9)
C53E 0.0395(11) 0.0421(11) 0.0445(11) -0.0002(9) 0.0129(9) -0.0067(9)
C54E 0.0370(10) 0.0337(10) 0.0419(10) 0.0010(8) 0.0053(8) -0.0021(8)
C55E 0.0361(9) 0.0283(9) 0.0365(9) 0.0054(7) 0.0053(8) 0.0027(7)
C56E 0.0378(10) 0.0313(9) 0.0381(10) 0.0069(8) 0.0053(8) -0.0024(8)
C61E 0.0409(11) 0.0385(11) 0.0463(12) 0.0020(9) 0.0022(9) -0.0046(9)
C62E 0.0349(10) 0.0420(11) 0.0560(13) -0.0005(10) 0.0069(9) -0.0040(9)
C63E 0.0360(10) 0.0365(10) 0.0479(11) 0.0020(9) 0.0097(9) 0.0035(8)
C64E 0.0363(10) 0.0281(9) 0.0395(10) 0.0046(7) 0.0048(8) 0.0037(7)
N11F 0.0342(8) 0.0281(8) 0.0506(10) 0.0011(7) 0.0031(7) -0.0048(6)
C12F 0.0331(10) 0.0320(10) 0.0511(12) 0.0023(8) 0.0009(8) -0.0097(8)
C13F 0.0480(12) 0.0389(11) 0.0565(14) 0.0103(10) -0.0010(10) -0.0138(9)
C14F 0.0494(13) 0.0363(11) 0.0763(17) 0.0150(11) -0.0101(12) -0.0083(10)
C15F 0.0473(13) 0.0316(11) 0.0826(18) 0.0071(11) -0.0031(12) 0.0020(9)
C16F 0.0398(11) 0.0326(10) 0.0631(14) -0.0006(9) 0.0065(10) 0.0000(8)
N21F 0.0330(8) 0.0333(8) 0.0430(9) -0.0031(7) 0.0075(7) -0.0028(7)
N22F 0.0347(9) 0.0404(9) 0.0467(10) -0.0068(7) 0.0116(7) -0.0028(7)
C23F 0.0486(13) 0.0530(13) 0.0500(13) -0.0048(10) 0.0169(10) -0.0087(10)
C24F 0.0469(12) 0.0520(13) 0.0494(13) 0.0023(10) 0.0144(10) -0.0127(10)
C25F 0.0372(10) 0.0375(10) 0.0426(11) 0.0012(8) 0.0055(8) -0.0112(8)
C26F 0.0326(10) 0.0419(11) 0.0454(11) -0.0068(9) 0.0056(8) 0.0019(8)
N31F 0.0300(8) 0.0371(9) 0.0412(9) -0.0054(7) 0.0034(7) 0.0026(6)
C32F 0.0310(9) 0.0350(10) 0.0389(10) -0.0022(8) 0.0004(7) 0.0034(7)
C33F 0.0437(11) 0.0370(10) 0.0446(11) -0.0008(9) 0.0018(9) 0.0075(9)
C34F 0.0490(12) 0.0360(11) 0.0528(13) -0.0024(9) 0.0017(10) 0.0115(9)
C35F 0.0447(12) 0.0430(12) 0.0562(13) -0.0099(10) 0.0072(10) 0.0115(10)
C36F 0.0342(10) 0.0442(11) 0.0479(12) -0.0057(9) 0.0059(9) 0.0049(8)
N41F 0.0285(8) 0.0339(8) 0.0361(8) -0.0038(6) 0.0026(6) 0.0047(6)
N42F 0.0288(8) 0.0386(9) 0.0357(8) -0.0027(7) 0.0035(6) 0.0052(6)
C43F 0.0353(10) 0.0482(12) 0.0372(10) 0.0019(9) 0.0068(8) 0.0045(9)
C44F 0.0373(10) 0.0444(11) 0.0385(10) 0.0056(9) 0.0046(8) 0.0062(9)
C45F 0.0292(9) 0.0348(9) 0.0368(9) -0.0012(8) 0.0011(7) 0.0024(7)
C46F 0.0329(9) 0.0377(10) 0.0360(10) -0.0031(8) 0.0020(8) 0.0093(8)
C51F 0.0291(9) 0.0385(10) 0.0367(10) -0.0067(8) 0.0086(7) 0.0043(7)
C52F 0.0307(9) 0.0367(10) 0.0400(10) -0.0013(8) 0.0071(8) 0.0036(8)
C53F 0.0284(9) 0.0436(11) 0.0348(10) -0.0010(8) 0.0001(7) 0.0064(8)
C54F 0.0297(9) 0.0381(10) 0.0338(9) -0.0037(8) 0.0028(7) 0.0047(7)
C55F 0.0285(9) 0.0409(10) 0.0308(9) -0.0058(7) 0.0055(7) 0.0064(7)
C56F 0.0287(9) 0.0440(10) 0.0322(9) -0.0080(8) 0.0057(7) 0.0053(8)
C61F 0.0343(10) 0.0464(11) 0.0391(10) -0.0128(9) -0.0026(8) 0.0062(8)
C62F 0.0410(11) 0.0516(13) 0.0396(11) -0.0109(9) -0.0087(9) 0.0101(9)
C63F 0.0378(10) 0.0438(11) 0.0394(10) -0.0041(9) -0.0037(8) 0.0106(9)
C64F 0.0326(9) 0.0414(10) 0.0327(9) -0.0054(8) 0.0044(7) 0.0076(8)
B15X 0.0515(18) 0.085(2) 0.083(2) -0.0178(19) 0.0120(16) 0.0122(17)
F16X 0.0945(16) 0.138(2) 0.126(2) -0.0373(17) 0.0036(14) -0.0060(15)
F17X 0.0985(17) 0.1232(19) 0.128(2) -0.0267(16) -0.0108(14) 0.0454(15)
F18X 0.0868(13) 0.0864(13) 0.0742(11) 0.0164(10) 0.0162(10) 0.0122(10)
F19X 0.0705(11) 0.1064(15) 0.0647(10) 0.0144(10) 0.0250(9) 0.0168(10)
C11 0.104(4) 0.157(5) 0.323(10) -0.126(6) 0.013(5) -0.065(4)
O10S 0.180(4) 0.222(5) 0.178(4) -0.086(4) 0.097(4) -0.092(4)
O12S 0.138(3) 0.129(3) 0.106(2) -0.010(2) 0.000(2) 0.039(2)
C13S 0.098(3) 0.135(4) 0.100(3) -0.009(3) -0.013(2) 0.022(3)
B35X 0.077(4) 0.148(6) 0.056(4) 0.024(4) 0.038(3) 0.030(4)
F36X 0.200(7) 0.265(9) 0.088(3) 0.053(4) 0.007(4) -0.056(6)
F37X 0.080(2) 0.112(3) 0.0523(19) -0.0019(19) 0.0150(17) 0.005(2)
F38X 0.214(7) 0.281(10) 0.254(9) 0.118(8) 0.151(7) 0.134(7)
F39X 0.091(2) 0.0382(14) 0.0405(14) -0.0063(11) 0.0167(14) 0.0076(14)
B95X 0.061(5) 0.059(3) 0.059(4) -0.025(3) 0.031(3) -0.010(3)
F96X 0.101(2) 0.0569(16) 0.202(4) 0.000 0.038(2) 0.000
F97X 0.0970(13) 0.0590(9) 0.0547(9) 0.0042(7) 0.0165(9) 0.0069(9)
F98X 0.069(2) 0.071(2) 0.095(2) 0.0355(18) 0.0467(18) 0.0293(17)
Cl1X 0.0261(6) 0.0371(9) 0.0639(13) 0.0029(8) 0.0096(7) -0.0062(6)
B30X 0.052(5) 0.029(3) 0.039(3) 0.002(3) 0.014(3) -0.010(3)
F31X 0.0473(16) 0.0506(17) 0.109(3) 0.0041(17) -0.0144(16) 0.0107(13)
F32X 0.0586(16) 0.0507(16) 0.0539(16) 0.0026(13) 0.0150(13) -0.0065(13)
F33X 0.0522(18) 0.140(3) 0.0602(19) 0.021(2) 0.0185(15) 0.004(2)
F34X 0.073(2) 0.0480(18) 0.149(4) 0.040(2) -0.002(2) -0.0180(16)
B25X 0.0420(14) 0.0405(14) 0.086(2) -0.0060(14) 0.0084(14) 0.0040(11)
F26X 0.0872(14) 0.0949(15) 0.1252(18) -0.0289(13) 0.0460(13) 0.0115(11)
F27X 0.1107(17) 0.0569(11) 0.158(2) 0.0288(13) -0.0172(15) -0.0024(11)
F28X 0.0685(12) 0.0573(11) 0.208(3) -0.0094(14) -0.0243(14) -0.0136(9)
F29X 0.0670(10) 0.0517(9) 0.0944(12) -0.0100(8) 0.0297(9) 0.0082(7)
B20X 0.037(4) 0.060(4) 0.060(5) 0.003(4) 0.005(3) -0.014(3)
F21X 0.045(2) 0.057(2) 0.067(3) 0.010(2) 0.0056(19) -0.0019(16)
F22X 0.048(2) 0.102(4) 0.062(3) 0.033(2) -0.0082(18) -0.021(2)
F23X 0.050(3) 0.056(3) 0.137(7) 0.010(3) 0.004(4) -0.017(2)
F24X 0.053(4) 0.065(4) 0.090(6) -0.012(4) 0.023(4) -0.011(3)
B20Y 0.034(3) 0.068(4) 0.049(3) 0.031(3) -0.016(2) -0.022(2)
F21Y 0.0456(17) 0.073(2) 0.105(3) -0.010(2) 0.0140(18) -0.0082(14)
F22Y 0.0648(19) 0.083(2) 0.0492(15) 0.0124(13) -0.0111(12) -0.0239(15)
F23Y 0.072(3) 0.076(3) 0.076(3) 0.030(2) -0.023(2) -0.039(2)
F24Y 0.050(2) 0.100(3) 0.056(2) 0.0306(19) -0.0174(16) -0.0241(19)
C0G 0.0334(9) 0.0384(10) 0.0338(9) -0.0036(8) 0.0096(7) 0.0057(8)
C1G 0.0314(9) 0.0318(9) 0.0336(9) -0.0018(7) 0.0096(7) 0.0015(7)
C2G 0.0298(9) 0.0310(9) 0.0323(9) -0.0017(7) 0.0084(7) 0.0001(7)
C3G 0.0403(10) 0.0304(9) 0.0416(10) -0.0020(8) 0.0096(8) -0.0021(8)
C4G 0.0382(10) 0.0407(11) 0.0480(12) -0.0113(9) 0.0088(9) -0.0098(9)
C5G 0.0315(10) 0.0476(12) 0.0407(11) -0.0108(9) 0.0038(8) 0.0004(8)
C6G 0.0402(11) 0.0474(12) 0.0378(10) 0.0018(9) 0.0058(9) 0.0125(9)
N7G 0.0609(13) 0.0573(13) 0.0535(12) 0.0103(10) 0.0100(10) 0.0191(10)
C8G 0.0362(10) 0.0292(9) 0.0356(9) 0.0034(7) 0.0104(8) 0.0023(7)
N9G 0.0379(9) 0.0369(9) 0.0402(9) 0.0028(7) 0.0071(7) 0.0022(7)
B10X 0.0395(11) 0.0305(10) 0.0361(11) 0.0018(8) 0.0034(9) 0.0054(9)
F11X 0.0463(8) 0.0679(9) 0.0553(8) 0.0014(7) -0.0003(6) -0.0087(7)
F12X 0.0661(9) 0.0575(8) 0.0474(7) 0.0179(6) 0.0113(7) 0.0192(7)
F13X 0.0474(7) 0.0473(7) 0.0448(7) 0.0023(6) 0.0122(6) 0.0063(6)
F14X 0.0584(8) 0.0345(7) 0.0786(10) -0.0080(6) 0.0165(7) 0.0015(6)

loop_
_atom_type_symbol
_atom_type_description
_atom_type_scat_dispersion_real
_atom_type_scat_dispersion_imag
_atom_type_scat_source
B B 0.0004 0.0006 'International Tables Vol C Tables 4.2.6.8 and 6.1.1.4'
C C 0.0019 0.0015 'International Tables Vol C Tables 4.2.6.8 and 6.1.1.4'
Cl Cl 0.1253 0.1495 'International Tables Vol C Tables 4.2.6.8 and 6.1.1.4'
Co Co 0.2978 0.9222 'International Tables Vol C Tables 4.2.6.8 and 6.1.1.4'
F F 0.0124 0.0097 'International Tables Vol C Tables 4.2.6.8 and 6.1.1.4'
H H 0.0000 0.0000 'International Tables Vol C Tables 4.2.6.8 and 6.1.1.4'
N N 0.0037 0.0031 'International Tables Vol C Tables 4.2.6.8 and 6.1.1.4'
O O 0.0071 0.0057 'International Tables Vol C Tables 4.2.6.8 and 6.1.1.4'

loop_
_geom_angle_atom_site_label_1
_geom_angle_atom_site_label_2
_geom_angle_atom_site_label_3
_geom_angle
_geom_angle_site_symmetry_1
_geom_angle_site_symmetry_3
_geom_angle_publ_flag
N11A Co1 N21A 76.98(6) . . ?
N11A Co1 N31D 172.08(6) . . ?
N11A Co1 N41D 100.54(7) . . ?
N11A Co1 N11E 95.30(7) . . ?
N11A Co1 N21E 91.52(7) . . ?
N21A Co1 N11E 172.08(7) . . ?
N31D Co1 N21A 95.85(6) . . ?
N31D Co1 N41D 76.62(7) . . ?
N31D Co1 N11E 91.96(7) . . ?
N31D Co1 N21E 93.26(7) . . ?
N41D Co1 N21A 95.69(6) . . ?
N41D Co1 N11E 87.35(7) . . ?
N21E Co1 N21A 101.91(7) . . ?
N21E Co1 N41D 160.55(7) . . ?
N21E Co1 N11E 76.30(8) . . ?
N41A Co2 N31A 76.38(7) . . ?
N41A Co2 N21B 102.03(6) . . ?
N11B Co2 N31A 95.37(7) . . ?
N11B Co2 N41A 92.65(7) . . ?
N11B Co2 N21B 77.35(6) . . ?
N11B Co2 N11F 174.74(7) . . ?
N11B Co2 N21F 99.60(7) . . ?
N21B Co2 N31A 172.52(7) . . ?
N11F Co2 N31A 88.96(7) . . ?
N11F Co2 N41A 91.27(7) . . ?
N11F Co2 N21B 98.40(6) . . ?
N11F Co2 N21F 77.52(7) . . ?
N21F Co2 N31A 88.00(7) . . ?
N21F Co2 N41A 161.01(6) . . ?
N21F Co2 N21B 94.82(6) . . ?
N41B Co3 N31B 75.98(7) . . ?
N41B Co3 N41E 101.83(6) . 7_767 ?
N11C Co3 N31B 94.21(7) . . ?
N11C Co3 N41B 90.49(7) . . ?
N11C Co3 N41E 95.36(6) . 7_767 ?
N21C Co3 N31B 88.17(7) . . ?
N21C Co3 N41B 159.39(7) . . ?
N21C Co3 N11C 77.43(7) . . ?
N21C Co3 N31E 102.73(7) . 7_767 ?
N21C Co3 N41E 95.94(6) . 7_767 ?
N31E Co3 N31B 92.97(7) 7_767 . ?
N31E Co3 N41B 91.33(7) 7_767 . ?
N31E Co3 N11C 172.83(7) 7_767 . ?
N31E Co3 N41E 77.48(6) 7_767 7_767 ?
N41E Co3 N31B 170.21(7) 7_767 . ?
N41C Co4 N31C 75.78(6) . . ?
N41C Co4 N21D 100.65(6) . . ?
N41C Co4 N31F 89.65(6) . 7_767 ?
N41C Co4 N41F 103.69(6) . 7_767 ?
N11D Co4 N31C 91.83(7) . . ?
N11D Co4 N41C 167.53(7) . . ?
N11D Co4 N21D 77.16(7) . . ?
N11D Co4 N31F 93.15(7) . 7_767 ?
N11D Co4 N41F 88.78(7) . 7_767 ?
N21D Co4 N31C 88.11(6) . . ?
N21D Co4 N31F 169.56(7) . 7_767 ?
N21D Co4 N41F 99.33(6) . 7_767 ?
N31F Co4 N31C 96.20(6) 7_767 . ?
N31F Co4 N41F 76.29(6) 7_767 7_767 ?
N41F Co4 N31C 172.48(6) 7_767 . ?
C12A N11A Co1 116.10(13) . . ?
C16A N11A Co1 126.28(14) . . ?
C16A N11A C12A 117.62(18) . . ?
N11A C12A C13A 122.82(18) . . ?
N11A C12A C25A 115.58(17) . . ?
C13A C12A C25A 121.58(18) . . ?
C12A C13A H13A 121.0 . . ?
C12A C13A C14A 118.01(19) . . ?
C14A C13A H13A 121.0 . . ?
C13A C14A H14A 120.3 . . ?
C15A C14A C13A 119.5(2) . . ?
C15A C14A H14A 120.3 . . ?
C14A C15A H15A 120.5 . . ?
C16A C15A C14A 118.9(2) . . ?
C16A C15A H15A 120.5 . . ?
N11A C16A C15A 123.1(2) . . ?
N11A C16A H16A 118.4 . . ?
C15A C16A H16A 118.4 . . ?
N22A N21A Co1 142.69(12) . . ?
C25A N21A Co1 112.77(12) . . ?
C25A N21A N22A 104.53(15) . . ?
N21A N22A C26A 123.17(15) . . ?
C23A N22A N21A 111.09(16) . . ?
C23A N22A C26A 125.06(16) . . ?
N22A C23A H23A 125.9 . . ?
N22A C23A C24A 108.19(17) . . ?
C24A C23A H23A 125.9 . . ?
C23A C24A H24A 127.7 . . ?
C23A C24A C25A 104.65(18) . . ?
C25A C24A H24A 127.7 . . ?
N21A C25A C12A 118.37(16) . . ?
N21A C25A C24A 111.53(17) . . ?
C24A C25A C12A 130.01(18) . . ?
N22A C26A H26A 109.0 . . ?
N22A C26A H26B 109.0 . . ?
N22A C26A C51A 112.74(17) . . ?
H26A C26A H26B 107.8 . . ?
C51A C26A H26A 109.0 . . ?
C51A C26A H26B 109.0 . . ?
C32A N31A Co2 114.70(13) . . ?
C36A N31A Co2 127.01(16) . . ?
C36A N31A C32A 118.20(19) . . ?
N31A C32A C33A 122.0(2) . . ?
N31A C32A C45A 115.94(18) . . ?
C33A C32A C45A 122.1(2) . . ?
C32A C33A H33A 120.4 . . ?
C34A C33A C32A 119.2(2) . . ?
C34A C33A H33A 120.4 . . ?
C33A C34A H34A 120.4 . . ?
C35A C34A C33A 119.1(2) . . ?
C35A C34A H34A 120.4 . . ?
C34A C35A H35A 120.5 . . ?
C34A C35A C36A 119.0(2) . . ?
C36A C35A H35A 120.5 . . ?
N31A C36A C35A 122.5(2) . . ?
N31A C36A H36A 118.7 . . ?
C35A C36A H36A 118.7 . . ?
N42A N41A Co2 139.59(13) . . ?
C45A N41A Co2 114.37(13) . . ?
C45A N41A N42A 105.17(16) . . ?
N41A N42A C46A 121.17(16) . . ?
C43A N42A N41A 110.90(17) . . ?
C43A N42A C46A 127.92(17) . . ?
N42A C43A H43A 126.0 . . ?
N42A C43A C44A 107.93(19) . . ?
C44A C43A H43A 126.0 . . ?
C43A C44A H44A 127.5 . . ?
C43A C44A C45A 104.94(19) . . ?
C45A C44A H44A 127.5 . . ?
N41A C45A C32A 118.29(19) . . ?
N41A C45A C44A 111.06(19) . . ?
C44A C45A C32A 130.6(2) . . ?
N42A C46A H46A 108.7 . . ?
N42A C46A H46B 108.7 . . ?
N42A C46A C64A 114.05(17) . . ?
H46A C46A H46B 107.6 . . ?
C64A C46A H46A 108.7 . . ?
C64A C46A H46B 108.7 . . ?
C52A C51A C26A 120.73(17) . . ?
C52A C51A C56A 120.25(18) . . ?
C56A C51A C26A 119.01(17) . . ?
C51A C52A H52A 119.4 . . ?
C51A C52A C53A 121.21(19) . . ?
C53A C52A H52A 119.4 . . ?
C52A C53A H53A 119.7 . . ?
C54A C53A C52A 120.53(19) . . ?
C54A C53A H53A 119.7 . . ?
C53A C54A H54A 119.9 . . ?
C53A C54A C55A 120.24(19) . . ?
C55A C54A H54A 119.9 . . ?
C54A C55A C56A 119.37(17) . . ?
C54A C55A C64A 121.51(18) . . ?
C56A C55A C64A 119.11(17) . . ?
C55A C56A C51A 118.29(17) . . ?
C61A C56A C51A 122.65(18) . . ?
C61A C56A C55A 119.06(17) . . ?
C56A C61A H61A 119.7 . . ?
C62A C61A C56A 120.51(19) . . ?
C62A C61A H61A 119.7 . . ?
C61A C62A H62A 119.6 . . ?
C61A C62A C63A 120.90(19) . . ?
C63A C62A H62A 119.6 . . ?
C62A C63A H63A 119.7 . . ?
C64A C63A C62A 120.58(19) . . ?
C64A C63A H63A 119.7 . . ?
C55A C64A C46A 117.52(17) . . ?
C63A C64A C46A 122.66(18) . . ?
C63A C64A C55A 119.81(18) . . ?
C12B N11B Co2 115.50(13) . . ?
C16B N11B Co2 126.10(16) . . ?
C16B N11B C12B 118.37(19) . . ?
N11B C12B C13B 122.3(2) . . ?
N11B C12B C25B 115.67(17) . . ?
C13B C12B C25B 121.99(19) . . ?
C12B C13B H13B 120.7 . . ?
C14B C13B C12B 118.6(2) . . ?
C14B C13B H13B 120.7 . . ?
C13B C14B H14B 120.3 . . ?
C13B C14B C15B 119.3(2) . . ?
C15B C14B H14B 120.3 . . ?
C14B C15B H15B 120.4 . . ?
C14B C15B C16B 119.2(2) . . ?
C16B C15B H15B 120.4 . . ?
N11B C16B C15B 122.2(2) . . ?
N11B C16B H16B 118.9 . . ?
C15B C16B H16B 118.9 . . ?
N22B N21B Co2 142.11(12) . . ?
C25B N21B Co2 112.60(13) . . ?
C25B N21B N22B 105.23(15) . . ?
N21B N22B C23B 111.19(16) . . ?
N21B N22B C26B 122.50(15) . . ?
C23B N22B C26B 125.97(17) . . ?
N22B C23B H23B 126.3 . . ?
N22B C23B C24B 107.49(18) . . ?
C24B C23B H23B 126.3 . . ?
C23B C24B H24B 127.5 . . ?
C23B C24B C25B 104.93(17) . . ?
C25B C24B H24B 127.5 . . ?
N21B C25B C12B 118.33(17) . . ?
N21B C25B C24B 111.16(18) . . ?
C24B C25B C12B 130.42(18) . . ?
N22B C26B H26C 109.0 . . ?
N22B C26B H26D 109.0 . . ?
N22B C26B C51B 112.77(16) . . ?
H26C C26B H26D 107.8 . . ?
C51B C26B H26C 109.0 . . ?
C51B C26B H26D 109.0 . . ?
C32B N31B Co3 115.00(15) . . ?
C32B N31B C36B 118.2(2) . . ?
C36B N31B Co3 126.59(16) . . ?
N31B C32B C33B 122.1(2) . . ?
N31B C32B C45B 115.9(2) . . ?
C33B C32B C45B 122.0(2) . . ?
C32B C33B H33B 120.6 . . ?
C34B C33B C32B 118.9(3) . . ?
C34B C33B H33B 120.6 . . ?
C33B C34B H34B 120.4 . . ?
C33B C34B C35B 119.3(2) . . ?
C35B C34B H34B 120.4 . . ?
C34B C35B H35B 120.5 . . ?
C34B C35B C36B 119.0(3) . . ?
C36B C35B H35B 120.5 . . ?
N31B C36B C35B 122.5(3) . . ?
N31B C36B H36B 118.7 . . ?
C35B C36B H36B 118.7 . . ?
N42B N41B Co3 138.34(14) . . ?
C45B N41B Co3 115.76(15) . . ?
C45B N41B N42B 104.84(19) . . ?
N41B N42B C43B 111.1(2) . . ?
N41B N42B C46B 120.55(18) . . ?
C43B N42B C46B 128.0(2) . . ?
N42B C43B H43B 126.3 . . ?
N42B C43B C44B 107.4(2) . . ?
C44B C43B H43B 126.3 . . ?
C43B C44B H44B 127.2 . . ?
C43B C44B C45B 105.7(2) . . ?
C45B C44B H44B 127.2 . . ?
N41B C45B C32B 116.6(2) . . ?
N41B C45B C44B 111.0(2) . . ?
C44B C45B C32B 132.4(2) . . ?
N42B C46B H46C 109.2 . . ?
N42B C46B H46D 109.2 . . ?
N42B C46B C64B 112.2(2) . . ?
H46C C46B H46D 107.9 . . ?
C64B C46B H46C 109.2 . . ?
C64B C46B H46D 109.2 . . ?
C52B C51B C26B 121.01(17) . . ?
C52B C51B C56B 119.83(18) . . ?
C56B C51B C26B 119.15(17) . . ?
C51B C52B H52B 119.4 . . ?
C51B C52B C53B 121.15(18) . . ?
C53B C52B H52B 119.4 . . ?
C52B C53B H53B 119.9 . . ?
C54B C53B C52B 120.28(19) . . ?
C54B C53B H53B 119.9 . . ?
C53B C54B H54B 119.7 . . ?
C53B C54B C55B 120.6(2) . . ?
C55B C54B H54B 119.7 . . ?
C54B C55B C56B 119.47(18) . . ?
C54B C55B C64B 122.1(2) . . ?
C56B C55B C64B 118.46(19) . . ?
C55B C56B C51B 118.56(18) . . ?
C61B C56B C51B 121.81(19) . . ?
C61B C56B C55B 119.63(18) . . ?
C56B C61B H61B 120.0 . . ?
C62B C61B C56B 120.1(2) . . ?
C62B C61B H61B 120.0 . . ?
C61B C62B H62B 119.6 . . ?
C61B C62B C63B 120.7(2) . . ?
C63B C62B H62B 119.6 . . ?
C62B C63B H63B 119.5 . . ?
C64B C63B C62B 121.0(2) . . ?
C64B C63B H63B 119.5 . . ?
C55B C64B C46B 117.8(2) . . ?
C63B C64B C46B 122.2(2) . . ?
C63B C64B C55B 120.1(2) . . ?
C12C N11C Co3 114.86(14) . . ?
C16C N11C Co3 127.00(16) . . ?
C16C N11C C12C 117.97(19) . . ?
N11C C12C C13C 121.6(2) . . ?
N11C C12C C25C 114.93(19) . . ?
C13C C12C C25C 123.4(2) . . ?
C12C C13C H13C 120.6 . . ?
C14C C13C C12C 118.7(2) . . ?
C14C C13C H13C 120.6 . . ?
C13C C14C H14C 120.2 . . ?
C15C C14C C13C 119.7(2) . . ?
C15C C14C H14C 120.2 . . ?
C14C C15C H15C 120.9 . . ?
C14C C15C C16C 118.2(2) . . ?
C16C C15C H15C 120.9 . . ?
N11C C16C C15C 123.7(2) . . ?
N11C C16C H16C 118.2 . . ?
C15C C16C H16C 118.2 . . ?
N22C N21C Co3 139.43(15) . . ?
C25C N21C Co3 113.97(14) . . ?
C25C N21C N22C 105.63(18) . . ?
N21C N22C C26C 121.21(19) . . ?
C23C N22C N21C 110.7(2) . . ?
C23C N22C C26C 127.9(2) . . ?
N22C C23C H23C 125.8 . . ?
N22C C23C C24C 108.3(2) . . ?
C24C C23C H23C 125.8 . . ?
C23C C24C H24C 127.6 . . ?
C23C C24C C25C 104.7(2) . . ?
C25C C24C H24C 127.6 . . ?
N21C C25C C12C 118.4(2) . . ?
N21C C25C C24C 110.6(2) . . ?
C24C C25C C12C 130.9(2) . . ?
N22C C26C H26E 109.1 . . ?
N22C C26C H26F 109.1 . . ?
N22C C26C C51C 112.37(19) . . ?
H26E C26C H26F 107.9 . . ?
C51C C26C H26E 109.1 . . ?
C51C C26C H26F 109.1 . . ?
C32C N31C Co4 115.32(13) . . ?
C36C N31C Co4 126.36(15) . . ?
C36C N31C C32C 117.91(19) . . ?
N31C C32C C33C 122.6(2) . . ?
N31C C32C C45C 115.04(17) . . ?
C33C C32C C45C 122.3(2) . . ?
C32C C33C H33C 120.9 . . ?
C34C C33C C32C 118.1(2) . . ?
C34C C33C H33C 120.9 . . ?
C33C C34C H34C 120.4 . . ?
C35C C34C C33C 119.2(2) . . ?
C35C C34C H34C 120.4 . . ?
C34C C35C H35C 120.1 . . ?
C34C C35C C36C 119.7(2) . . ?
C36C C35C H35C 120.1 . . ?
N31C C36C C35C 122.4(2) . . ?
N31C C36C H36C 118.8 . . ?
C35C C36C H36C 118.8 . . ?
N42C N41C Co4 139.15(12) . . ?
C45C N41C Co4 115.46(12) . . ?
C45C N41C N42C 105.05(15) . . ?
N41C N42C C46C 120.72(15) . . ?
C43C N42C N41C 111.11(16) . . ?
C43C N42C C46C 128.18(16) . . ?
N42C C43C H43C 125.7 . . ?
N42C C43C C44C 108.57(17) . . ?
C44C C43C H43C 125.7 . . ?
C43C C44C H44C 127.8 . . ?
C43C C44C C45C 104.36(17) . . ?
C45C C44C H44C 127.8 . . ?
N41C C45C C32C 117.70(17) . . ?
N41C C45C C44C 110.91(17) . . ?
C44C C45C C32C 131.19(18) . . ?
N42C C46C H46E 108.7 . . ?
N42C C46C H46F 108.7 . . ?
N42C C46C C64C 114.37(15) . . ?
H46E C46C H46F 107.6 . . ?
C64C C46C H46E 108.7 . . ?
C64C C46C H46F 108.7 . . ?
C52C C51C C26C 120.1(2) . . ?
C52C C51C C56C 120.56(19) . . ?
C56C C51C C26C 119.31(19) . . ?
C51C C52C H52C 119.4 . . ?
C51C C52C C53C 121.2(2) . . ?
C53C C52C H52C 119.4 . . ?
C52C C53C H53C 120.1 . . ?
C54C C53C C52C 119.83(19) . . ?
C54C C53C H53C 120.1 . . ?
C53C C54C H54C 119.4 . . ?
C53C C54C C55C 121.12(19) . . ?
C55C C54C H54C 119.4 . . ?
C56C C55C C54C 118.62(18) . . ?
C64C C55C C54C 121.31(18) . . ?
C64C C55C C56C 120.06(17) . . ?
C51C C56C C55C 118.60(17) . . ?
C51C C56C C61C 123.03(18) . . ?
C55C C56C C61C 118.31(19) . . ?
C56C C61C H61C 119.8 . . ?
C62C C61C C56C 120.34(19) . . ?
C62C C61C H61C 119.8 . . ?
C61C C62C H62C 119.3 . . ?
C61C C62C C63C 121.47(19) . . ?
C63C C62C H62C 119.3 . . ?
C62C C63C H63C 120.0 . . ?
C64C C63C C62C 120.0(2) . . ?
C64C C63C H63C 120.0 . . ?
C55C C64C C46C 117.86(16) . . ?
C63C C64C C46C 122.33(18) . . ?
C63C C64C C55C 119.80(18) . . ?
C12D N11D Co4 115.17(15) . . ?
C16D N11D Co4 126.18(17) . . ?
C16D N11D C12D 118.6(2) . . ?
N11D C12D C13D 121.9(2) . . ?
N11D C12D C25D 115.92(18) . . ?
C13D C12D C25D 122.2(2) . . ?
C12D C13D H13D 120.8 . . ?
C14D C13D C12D 118.4(3) . . ?
C14D C13D H13D 120.8 . . ?
C13D C14D H14D 120.1 . . ?
C15D C14D C13D 119.8(2) . . ?
C15D C14D H14D 120.1 . . ?
C14D C15D H15D 120.5 . . ?
C14D C15D C16D 119.0(3) . . ?
C16D C15D H15D 120.5 . . ?
N11D C16D C15D 122.4(3) . . ?
N11D C16D H16D 118.8 . . ?
C15D C16D H16D 118.8 . . ?
N22D N21D Co4 141.42(13) . . ?
C25D N21D Co4 113.58(14) . . ?
C25D N21D N22D 104.66(17) . . ?
N21D N22D C26D 121.48(16) . . ?
C23D N22D N21D 111.27(18) . . ?
C23D N22D C26D 127.14(19) . . ?
N22D C23D H23D 126.2 . . ?
N22D C23D C24D 107.6(2) . . ?
C24D C23D H23D 126.2 . . ?
C23D C24D H24D 127.4 . . ?
C23D C24D C25D 105.26(19) . . ?
C25D C24D H24D 127.4 . . ?
N21D C25D C12D 117.6(2) . . ?
N21D C25D C24D 111.2(2) . . ?
C24D C25D C12D 131.2(2) . . ?
N22D C26D H26G 108.9 . . ?
N22D C26D H26H 108.9 . . ?
N22D C26D C51D 113.47(16) . . ?
H26G C26D H26H 107.7 . . ?
C51D C26D H26G 108.9 . . ?
C51D C26D H26H 108.9 . . ?
C32D N31D Co1 116.12(13) . . ?
C36D N31D Co1 125.98(16) . . ?
C36D N31D C32D 117.74(18) . . ?
N31D C32D C33D 122.6(2) . . ?
N31D C32D C45D 114.76(17) . . ?
C33D C32D C45D 122.6(2) . . ?
C32D C33D H33D 120.7 . . ?
C34D C33D C32D 118.6(2) . . ?
C34D C33D H33D 120.7 . . ?
C33D C34D H34D 120.3 . . ?
C35D C34D C33D 119.4(2) . . ?
C35D C34D H34D 120.3 . . ?
C34D C35D H35D 120.5 . . ?
C36D C35D C34D 118.9(2) . . ?
C36D C35D H35D 120.5 . . ?
N31D C36D C35D 122.7(2) . . ?
N31D C36D H36D 118.6 . . ?
C35D C36D H36D 118.6 . . ?
N42D N41D Co1 139.68(14) . . ?
C45D N41D Co1 113.98(14) . . ?
C45D N41D N42D 104.98(17) . . ?
N41D N42D C46D 121.48(18) . . ?
C43D N42D N41D 111.49(18) . . ?
C43D N42D C46D 127.0(2) . . ?
N42D C43D H43D 126.1 . . ?
N42D C43D C44D 107.9(2) . . ?
C44D C43D H43D 126.1 . . ?
C43D C44D H44D 127.6 . . ?
C43D C44D C45D 104.7(2) . . ?
C45D C44D H44D 127.6 . . ?
N41D C45D C32D 118.05(19) . . ?
N41D C45D C44D 110.89(19) . . ?
C44D C45D C32D 131.01(19) . . ?
N42D C46D H46G 108.9 . . ?
N42D C46D H46H 108.9 . . ?
N42D C46D C64D 113.22(17) . . ?
H46G C46D H46H 107.7 . . ?
C64D C46D H46G 108.9 . . ?
C64D C46D H46H 108.9 . . ?
C52D C51D C26D 121.65(18) . . ?
C52D C51D C56D 120.39(18) . . ?
C56D C51D C26D 117.96(16) . . ?
C51D C52D H52D 119.8 . . ?
C51D C52D C53D 120.31(19) . . ?
C53D C52D H52D 119.8 . . ?
C52D C53D H53D 120.0 . . ?
C54D C53D C52D 120.07(18) . . ?
C54D C53D H53D 120.0 . . ?
C53D C54D H54D 119.5 . . ?
C53D C54D C55D 121.04(18) . . ?
C55D C54D H54D 119.5 . . ?
C54D C55D C56D 118.85(18) . . ?
C54D C55D C64D 122.22(18) . . ?
C56D C55D C64D 118.93(17) . . ?
C51D C56D C55D 119.23(16) . . ?
C51D C56D C61D 122.25(17) . . ?
C55D C56D C61D 118.51(18) . . ?
C56D C61D H61D 119.3 . . ?
C62D C61D C56D 121.44(18) . . ?
C62D C61D H61D 119.3 . . ?
C61D C62D H62D 120.1 . . ?
C61D C62D C63D 119.76(18) . . ?
C63D C62D H62D 120.1 . . ?
C62D C63D H63D 119.3 . . ?
C64D C63D C62D 121.43(19) . . ?
C64D C63D H63D 119.3 . . ?
C55D C64D C46D 118.64(17) . . ?
C63D C64D C46D 121.48(19) . . ?
C63D C64D C55D 119.84(18) . . ?
C12E N11E Co1 114.62(16) . . ?
C16E N11E Co1 127.41(17) . . ?
C16E N11E C12E 117.9(2) . . ?
N11E C12E C13E 121.0(3) . . ?
N11E C12E C25E 115.33(19) . . ?
C13E C12E C25E 123.6(3) . . ?
C12E C13E H13E 120.4 . . ?
C14E C13E C12E 119.2(3) . . ?
C14E C13E H13E 120.4 . . ?
C13E C14E H14E 120.2 . . ?
C15E C14E C13E 119.6(2) . . ?
C15E C14E H14E 120.2 . . ?
C14E C15E H15E 120.5 . . ?
C14E C15E C16E 118.9(3) . . ?
C16E C15E H15E 120.5 . . ?
N11E C16E C15E 123.4(3) . . ?
N11E C16E H16E 118.3 . . ?
C15E C16E H16E 118.3 . . ?
N22E N21E Co1 139.37(14) . . ?
N22E N21E C25E 105.61(19) . . ?
C25E N21E Co1 114.90(17) . . ?
N21E N22E C26E 121.41(18) . . ?
C23E N22E N21E 110.9(2) . . ?
C23E N22E C26E 127.0(2) . . ?
N22E C23E H23E 125.9 . . ?
N22E C23E C24E 108.2(3) . . ?
C24E C23E H23E 125.9 . . ?
C23E C24E H24E 127.3 . . ?
C23E C24E C25E 105.4(2) . . ?
C25E C24E H24E 127.3 . . ?
N21E C25E C12E 118.8(2) . . ?
N21E C25E C24E 109.9(2) . . ?
C24E C25E C12E 131.1(2) . . ?
N22E C26E H26I 109.0 . . ?
N22E C26E H26J 109.0 . . ?
N22E C26E C51E 112.82(19) . . ?
H26I C26E H26J 107.8 . . ?
C51E C26E H26I 109.0 . . ?
C51E C26E H26J 109.0 . . ?
C32E N31E Co3 115.32(13) . 7_767 ?
C32E N31E C36E 117.02(19) . . ?
C36E N31E Co3 127.31(15) . 7_767 ?
N31E C32E C33E 123.06(19) . . ?
N31E C32E C45E 116.06(17) . . ?
C33E C32E C45E 120.81(18) . . ?
C32E C33E H33E 120.7 . . ?
C34E C33E C32E 118.7(2) . . ?
C34E C33E H33E 120.7 . . ?
C33E C34E H34E 120.6 . . ?
C33E C34E C35E 118.8(2) . . ?
C35E C34E H34E 120.6 . . ?
C34E C35E H35E 120.4 . . ?
C36E C35E C34E 119.1(2) . . ?
C36E C35E H35E 120.4 . . ?
N31E C36E C35E 123.3(2) . . ?
N31E C36E H36E 118.3 . . ?
C35E C36E H36E 118.3 . . ?
N42E N41E Co3 143.48(13) . 7_767 ?
C45E N41E Co3 111.87(12) . 7_767 ?
C45E N41E N42E 104.65(15) . . ?
N41E N42E C46E 123.11(16) . . ?
C43E N42E N41E 111.34(16) . . ?
C43E N42E C46E 125.31(17) . . ?
N42E C43E H43E 126.1 . . ?
N42E C43E C44E 107.76(17) . . ?
C44E C43E H43E 126.1 . . ?
C43E C44E H44E 127.5 . . ?
C43E C44E C45E 104.97(17) . . ?
C45E C44E H44E 127.5 . . ?
N41E C45E C32E 119.09(16) . . ?
N41E C45E C44E 111.26(17) . . ?
C44E C45E C32E 129.56(18) . . ?
N42E C46E H46I 109.0 . . ?
N42E C46E H46J 109.0 . . ?
N42E C46E C64E 113.03(17) . . ?
H46I C46E H46J 107.8 . . ?
C64E C46E H46I 109.0 . . ?
C64E C46E H46J 109.0 . . ?
C52E C51E C26E 121.42(19) . . ?
C52E C51E C56E 119.53(19) . . ?
C56E C51E C26E 119.05(19) . . ?
C51E C52E H52E 119.7 . . ?
C51E C52E C53E 120.6(2) . . ?
C53E C52E H52E 119.7 . . ?
C52E C53E H53E 119.4 . . ?
C54E C53E C52E 121.2(2) . . ?
C54E C53E H53E 119.4 . . ?
C53E C54E H54E 119.9 . . ?
C53E C54E C55E 120.13(19) . . ?
C55E C54E H54E 119.9 . . ?
C54E C55E C56E 119.02(18) . . ?
C64E C55E C54E 121.87(18) . . ?
C64E C55E C56E 119.11(18) . . ?
C51E C56E C55E 119.41(18) . . ?
C61E C56E C51E 121.91(19) . . ?
C61E C56E C55E 118.65(19) . . ?
C56E C61E H61E 119.6 . . ?
C62E C61E C56E 120.9(2) . . ?
C62E C61E H61E 119.6 . . ?
C61E C62E H62E 119.8 . . ?
C61E C62E C63E 120.3(2) . . ?
C63E C62E H62E 119.8 . . ?
C62E C63E H63E 119.4 . . ?
C64E C63E C62E 121.2(2) . . ?
C64E C63E H63E 119.4 . . ?
C55E C64E C46E 119.20(17) . . ?
C63E C64E C46E 120.97(18) . . ?
C63E C64E C55E 119.80(19) . . ?
C12F N11F Co2 115.62(14) . . ?
C12F N11F C16F 117.56(19) . . ?
C16F N11F Co2 126.80(16) . . ?
N11F C12F C13F 122.6(2) . . ?
N11F C12F C25F 115.20(18) . . ?
C13F C12F C25F 122.2(2) . . ?
C12F C13F H13F 120.7 . . ?
C14F C13F C12F 118.7(2) . . ?
C14F C13F H13F 120.7 . . ?
C13F C14F H14F 120.3 . . ?
C15F C14F C13F 119.5(2) . . ?
C15F C14F H14F 120.3 . . ?
C14F C15F H15F 120.6 . . ?
C14F C15F C16F 118.7(2) . . ?
C16F C15F H15F 120.6 . . ?
N11F C16F C15F 123.0(2) . . ?
N11F C16F H16F 118.5 . . ?
C15F C16F H16F 118.5 . . ?
N22F N21F Co2 140.54(14) . . ?
C25F N21F Co2 112.92(14) . . ?
C25F N21F N22F 105.27(17) . . ?
N21F N22F C26F 122.00(17) . . ?
C23F N22F N21F 110.94(19) . . ?
C23F N22F C26F 126.82(19) . . ?
N22F C23F H23F 125.9 . . ?
N22F C23F C24F 108.3(2) . . ?
C24F C23F H23F 125.9 . . ?
C23F C24F H24F 127.7 . . ?
C23F C24F C25F 104.7(2) . . ?
C25F C24F H24F 127.7 . . ?
N21F C25F C12F 118.51(19) . . ?
N21F C25F C24F 110.8(2) . . ?
C24F C25F C12F 130.6(2) . . ?
N22F C26F H26K 108.8 . . ?
N22F C26F H26L 108.8 . . ?
N22F C26F C51F 113.59(17) . . ?
H26K C26F H26L 107.7 . . ?
C51F C26F H26K 108.8 . . ?
C51F C26F H26L 108.8 . . ?
C32F N31F Co4 116.06(13) . 7_767 ?
C36F N31F Co4 126.53(15) . 7_767 ?
C36F N31F C32F 117.36(18) . . ?
N31F C32F C33F 123.10(19) . . ?
N31F C32F C45F 115.02(17) . . ?
C33F C32F C45F 121.88(19) . . ?
C32F C33F H33F 120.8 . . ?
C32F C33F C34F 118.3(2) . . ?
C34F C33F H33F 120.8 . . ?
C33F C34F H34F 120.5 . . ?
C35F C34F C33F 119.0(2) . . ?
C35F C34F H34F 120.5 . . ?
C34F C35F H35F 120.2 . . ?
C34F C35F C36F 119.5(2) . . ?
C36F C35F H35F 120.2 . . ?
N31F C36F C35F 122.7(2) . . ?
N31F C36F H36F 118.7 . . ?
C35F C36F H36F 118.7 . . ?
N42F N41F Co4 141.17(13) . 7_767 ?
C45F N41F Co4 113.27(12) . 7_767 ?
C45F N41F N42F 104.82(16) . . ?
N41F N42F C46F 121.60(16) . . ?
C43F N42F N41F 111.61(16) . . ?
C43F N42F C46F 126.78(17) . . ?
N42F C43F H43F 125.9 . . ?
N42F C43F C44F 108.13(18) . . ?
C44F C43F H43F 125.9 . . ?
C43F C44F H44F 127.8 . . ?
C43F C44F C45F 104.45(18) . . ?
C45F C44F H44F 127.8 . . ?
N41F C45F C32F 118.57(17) . . ?
N41F C45F C44F 110.98(17) . . ?
C44F C45F C32F 130.44(19) . . ?
N42F C46F H46K 108.8 . . ?
N42F C46F H46L 108.8 . . ?
N42F C46F C64F 113.93(16) . . ?
H46K C46F H46L 107.7 . . ?
C64F C46F H46K 108.8 . . ?
C64F C46F H46L 108.8 . . ?
C52F C51F C26F 120.18(19) . . ?
C52F C51F C56F 120.04(18) . . ?
C56F C51F C26F 119.70(17) . . ?
C51F C52F H52F 119.4 . . ?
C51F C52F C53F 121.18(19) . . ?
C53F C52F H52F 119.4 . . ?
C52F C53F H53F 119.9 . . ?
C54F C53F C52F 120.12(18) . . ?
C54F C53F H53F 119.9 . . ?
C53F C54F H54F 119.7 . . ?
C53F C54F C55F 120.58(19) . . ?
C55F C54F H54F 119.7 . . ?
C54F C55F C64F 121.12(18) . . ?
C56F C55F C54F 119.12(18) . . ?
C56F C55F C64F 119.72(17) . . ?
C51F C56F C61F 122.66(19) . . ?
C55F C56F C51F 118.88(17) . . ?
C55F C56F C61F 118.43(19) . . ?
C56F C61F H61F 119.6 . . ?
C62F C61F C56F 120.8(2) . . ?
C62F C61F H61F 119.6 . . ?
C61F C62F H62F 119.4 . . ?
C61F C62F C63F 121.2(2) . . ?
C63F C62F H62F 119.4 . . ?
C62F C63F H63F 119.8 . . ?
C64F C63F C62F 120.3(2) . . ?
C64F C63F H63F 119.8 . . ?
C55F C64F C46F 118.14(17) . . ?
C63F C64F C46F 122.45(19) . . ?
C63F C64F C55F 119.40(19) . . ?
F16X B15X F17X 110.5(3) . . ?
F16X B15X F18X 111.7(3) . . ?
F16X B15X F19X 110.5(3) . . ?
F17X B15X F19X 109.1(3) . . ?
F18X B15X F17X 107.8(3) . . ?
F18X B15X F19X 107.2(3) . . ?
H11A C11 H11B 109.5 . . ?
H11A C11 H11C 109.5 . . ?
H11B C11 H11C 109.5 . . ?
O10S C11 H11A 109.5 . . ?
O10S C11 H11B 109.5 . . ?
O10S C11 H11C 109.5 . . ?
C11 O10S H10S 109.5 . . ?
C13S O12S H12S 109.5 . . ?
O12S C13S H13G 109.5 . . ?
O12S C13S H13H 109.5 . . ?
O12S C13S H13I 109.5 . . ?
H13G C13S H13H 109.5 . . ?
H13G C13S H13I 109.5 . . ?
H13H C13S H13I 109.5 . . ?
F36X B35X F38X 106.4(7) . . ?
F37X B35X F36X 102.8(7) . . ?
F37X B35X F38X 107.1(6) . . ?
F39X B35X F36X 105.4(6) . . ?
F39X B35X F37X 129.0(7) . . ?
F39X B35X F38X 104.5(8) . . ?
F96X B95X F97X 106.3(4) . . ?
F96X B95X F98X 96.7(4) . . ?
F98X B95X F97X 108.7(4) . . ?
F31X B30X F32X 109.8(8) . . ?
F31X B30X F33X 112.8(9) . . ?
F31X B30X F34X 112.4(9) . . ?
F33X B30X F32X 103.0(8) . . ?
F34X B30X F32X 104.9(8) . . ?
F34X B30X F33X 113.3(9) . . ?
F27X B25X F26X 106.4(2) . . ?
F27X B25X F28X 110.2(2) . . ?
F27X B25X F29X 114.6(3) . . ?
F28X B25X F26X 109.8(3) . . ?
F29X B25X F26X 107.2(2) . . ?
F29X B25X F28X 108.5(2) . . ?
F21X B20X F22X 106.0(6) . . ?
F21X B20X F23X 111.3(7) . . ?
F21X B20X F24X 113.8(8) . . ?
F23X B20X F22X 104.8(7) . . ?
F24X B20X F22X 110.6(8) . . ?
F24X B20X F23X 109.8(7) . . ?
F21Y B20Y F22Y 109.8(4) . . ?
F21Y B20Y F23Y 110.3(6) . . ?
F21Y B20Y F24Y 108.0(5) . . ?
F23Y B20Y F22Y 111.0(4) . . ?
F24Y B20Y F22Y 110.1(7) . . ?
F24Y B20Y F23Y 107.6(6) . . ?
C1G C0G C6G 117.46(19) . . ?
C5G C0G C1G 120.99(19) . . ?
C5G C0G C6G 121.51(19) . . ?
C0G C1G H1G 120.9 . . ?
C2G C1G C0G 118.10(18) . . ?
C2G C1G H1G 120.9 . . ?
C1G C2G C3G 121.60(18) . . ?
C1G C2G C8G 118.07(17) . . ?
C3G C2G C8G 120.28(18) . . ?
C2G C3G H3G 120.5 . . ?
C4G C3G C2G 118.93(19) . . ?
C4G C3G H3G 120.5 . . ?
C3G C4G H4G 119.8 . . ?
C3G C4G C5G 120.31(19) . . ?
C5G C4G H4G 119.8 . . ?
C0G C5G C4G 120.04(19) . . ?
C0G C5G H5G 120.0 . . ?
C4G C5G H5G 120.0 . . ?
N7G C6G C0G 177.6(3) . . ?
N9G C8G C2G 178.2(2) . . ?
F11X B10X F12X 109.06(18) . . ?
F11X B10X F13X 109.70(18) . . ?
F12X B10X F13X 109.73(17) . . ?
F14X B10X F11X 109.52(18) . . ?
F14X B10X F12X 109.48(18) . . ?
F14X B10X F13X 109.34(18) . . ?

loop_
_geom_bond_atom_site_label_1
_geom_bond_atom_site_label_2
_geom_bond_distance
_geom_bond_site_symmetry_2
_geom_bond_publ_flag
Co1 N11A 2.1337(17) . ?
Co1 N21A 2.1901(15) . ?
Co1 N31D 2.1410(17) . ?
Co1 N41D 2.1615(18) . ?
Co1 N11E 2.1981(18) . ?
Co1 N21E 2.145(2) . ?
Co2 N31A 2.1841(17) . ?
Co2 N41A 2.1604(16) . ?
Co2 N11B 2.1176(18) . ?
Co2 N21B 2.1729(16) . ?
Co2 N11F 2.1249(17) . ?
Co2 N21F 2.1579(17) . ?
Co3 N31B 2.1911(17) . ?
Co3 N41B 2.1442(19) . ?
Co3 N11C 2.1438(18) . ?
Co3 N21C 2.1303(19) . ?
Co3 N31E 2.1374(18) 7_767 ?
Co3 N41E 2.1863(15) 7_767 ?
Co4 N31C 2.1902(18) . ?
Co4 N41C 2.1434(16) . ?
Co4 N11D 2.1423(18) . ?
Co4 N21D 2.1536(17) . ?
Co4 N31F 2.1612(17) 7_767 ?
Co4 N41F 2.1833(17) 7_767 ?
N11A C12A 1.351(2) . ?
N11A C16A 1.346(3) . ?
C12A C13A 1.389(3) . ?
C12A C25A 1.467(3) . ?
C13A H13A 0.9500 . ?
C13A C14A 1.394(3) . ?
C14A H14A 0.9500 . ?
C14A C15A 1.378(3) . ?
C15A H15A 0.9500 . ?
C15A C16A 1.375(3) . ?
C16A H16A 0.9500 . ?
N21A N22A 1.366(2) . ?
N21A C25A 1.349(2) . ?
N22A C23A 1.351(2) . ?
N22A C26A 1.452(3) . ?
C23A H23A 0.9500 . ?
C23A C24A 1.371(3) . ?
C24A H24A 0.9500 . ?
C24A C25A 1.397(3) . ?
C26A H26A 0.9900 . ?
C26A H26B 0.9900 . ?
C26A C51A 1.526(3) . ?
N31A C32A 1.353(3) . ?
N31A C36A 1.338(3) . ?
C32A C33A 1.392(3) . ?
C32A C45A 1.455(3) . ?
C33A H33A 0.9500 . ?
C33A C34A 1.382(4) . ?
C34A H34A 0.9500 . ?
C34A C35A 1.372(4) . ?
C35A H35A 0.9500 . ?
C35A C36A 1.400(3) . ?
C36A H36A 0.9500 . ?
N41A N42A 1.355(2) . ?
N41A C45A 1.346(3) . ?
N42A C43A 1.351(3) . ?
N42A C46A 1.455(3) . ?
C43A H43A 0.9500 . ?
C43A C44A 1.370(3) . ?
C44A H44A 0.9500 . ?
C44A C45A 1.390(3) . ?
C46A H46A 0.9900 . ?
C46A H46B 0.9900 . ?
C46A C64A 1.517(3) . ?
C51A C52A 1.364(3) . ?
C51A C56A 1.433(3) . ?
C52A H52A 0.9500 . ?
C52A C53A 1.405(3) . ?
C53A H53A 0.9500 . ?
C53A C54A 1.368(3) . ?
C54A H54A 0.9500 . ?
C54A C55A 1.424(3) . ?
C55A C56A 1.428(3) . ?
C55A C64A 1.428(3) . ?
C56A C61A 1.415(3) . ?
C61A H61A 0.9500 . ?
C61A C62A 1.368(3) . ?
C62A H62A 0.9500 . ?
C62A C63A 1.408(3) . ?
C63A H63A 0.9500 . ?
C63A C64A 1.378(3) . ?
N11B C12B 1.353(3) . ?
N11B C16B 1.338(3) . ?
C12B C13B 1.403(3) . ?
C12B C25B 1.458(3) . ?
C13B H13B 0.9500 . ?
C13B C14B 1.377(3) . ?
C14B H14B 0.9500 . ?
C14B C15B 1.383(4) . ?
C15B H15B 0.9500 . ?
C15B C16B 1.398(3) . ?
C16B H16B 0.9500 . ?
N21B N22B 1.356(2) . ?
N21B C25B 1.342(2) . ?
N22B C23B 1.359(2) . ?
N22B C26B 1.452(3) . ?
C23B H23B 0.9500 . ?
C23B C24B 1.374(3) . ?
C24B H24B 0.9500 . ?
C24B C25B 1.400(3) . ?
C26B H26C 0.9900 . ?
C26B H26D 0.9900 . ?
C26B C51B 1.523(3) . ?
N31B C32B 1.333(3) . ?
N31B C36B 1.341(3) . ?
C32B C33B 1.400(3) . ?
C32B C45B 1.480(4) . ?
C33B H33B 0.9500 . ?
C33B C34B 1.370(4) . ?
C34B H34B 0.9500 . ?
C34B C35B 1.370(4) . ?
C35B H35B 0.9500 . ?
C35B C36B 1.385(3) . ?
C36B H36B 0.9500 . ?
N41B N42B 1.351(3) . ?
N41B C45B 1.339(3) . ?
N42B C43B 1.351(3) . ?
N42B C46B 1.462(3) . ?
C43B H43B 0.9500 . ?
C43B C44B 1.353(4) . ?
C44B H44B 0.9500 . ?
C44B C45B 1.381(4) . ?
C46B H46C 0.9900 . ?
C46B H46D 0.9900 . ?
C46B C64B 1.518(3) . ?
C51B C52B 1.372(3) . ?
C51B C56B 1.432(3) . ?
C52B H52B 0.9500 . ?
C52B C53B 1.411(3) . ?
C53B H53B 0.9500 . ?
C53B C54B 1.366(3) . ?
C54B H54B 0.9500 . ?
C54B C55B 1.417(3) . ?
C55B C56B 1.427(3) . ?
C55B C64B 1.427(3) . ?
C56B C61B 1.417(3) . ?
C61B H61B 0.9500 . ?
C61B C62B 1.377(3) . ?
C62B H62B 0.9500 . ?
C62B C63B 1.393(3) . ?
C63B H63B 0.9500 . ?
C63B C64B 1.382(3) . ?
N11C C12C 1.356(3) . ?
N11C C16C 1.335(3) . ?
C12C C13C 1.389(3) . ?
C12C C25C 1.458(3) . ?
C13C H13C 0.9500 . ?
C13C C14C 1.388(4) . ?
C14C H14C 0.9500 . ?
C14C C15C 1.372(4) . ?
C15C H15C 0.9500 . ?
C15C C16C 1.377(3) . ?
C16C H16C 0.9500 . ?
N21C N22C 1.360(2) . ?
N21C C25C 1.344(3) . ?
N22C C23C 1.342(3) . ?
N22C C26C 1.451(3) . ?
C23C H23C 0.9500 . ?
C23C C24C 1.374(4) . ?
C24C H24C 0.9500 . ?
C24C C25C 1.399(3) . ?
C26C H26E 0.9900 . ?
C26C H26F 0.9900 . ?
C26C C51C 1.523(3) . ?
N31C C32C 1.357(3) . ?
N31C C36C 1.340(3) . ?
C32C C33C 1.400(3) . ?
C32C C45C 1.455(3) . ?
C33C H33C 0.9500 . ?
C33C C34C 1.389(3) . ?
C34C H34C 0.9500 . ?
C34C C35C 1.373(4) . ?
C35C H35C 0.9500 . ?
C35C C36C 1.388(3) . ?
C36C H36C 0.9500 . ?
N41C N42C 1.356(2) . ?
N41C C45C 1.350(2) . ?
N42C C43C 1.351(2) . ?
N42C C46C 1.443(2) . ?
C43C H43C 0.9500 . ?
C43C C44C 1.366(3) . ?
C44C H44C 0.9500 . ?
C44C C45C 1.412(3) . ?
C46C H46E 0.9900 . ?
C46C H46F 0.9900 . ?
C46C C64C 1.512(3) . ?
C51C C52C 1.364(3) . ?
C51C C56C 1.424(3) . ?
C52C H52C 0.9500 . ?
C52C C53C 1.409(3) . ?
C53C H53C 0.9500 . ?
C53C C54C 1.363(3) . ?
C54C H54C 0.9500 . ?
C54C C55C 1.428(3) . ?
C55C C56C 1.428(3) . ?
C55C C64C 1.422(3) . ?
C56C C61C 1.429(3) . ?
C61C H61C 0.9500 . ?
C61C C62C 1.357(3) . ?
C62C H62C 0.9500 . ?
C62C C63C 1.421(3) . ?
C63C H63C 0.9500 . ?
C63C C64C 1.376(3) . ?
N11D C12D 1.347(3) . ?
N11D C16D 1.346(3) . ?
C12D C13D 1.405(3) . ?
C12D C25D 1.464(3) . ?
C13D H13D 0.9500 . ?
C13D C14D 1.379(5) . ?
C14D H14D 0.9500 . ?
C14D C15D 1.376(5) . ?
C15D H15D 0.9500 . ?
C15D C16D 1.382(4) . ?
C16D H16D 0.9500 . ?
N21D N22D 1.356(2) . ?
N21D C25D 1.352(3) . ?
N22D C23D 1.356(3) . ?
N22D C26D 1.456(3) . ?
C23D H23D 0.9500 . ?
C23D C24D 1.367(3) . ?
C24D H24D 0.9500 . ?
C24D C25D 1.389(3) . ?
C26D H26G 0.9900 . ?
C26D H26H 0.9900 . ?
C26D C51D 1.519(3) . ?
N31D C32D 1.353(3) . ?
N31D C36D 1.346(3) . ?
C32D C33D 1.385(3) . ?
C32D C45D 1.463(3) . ?
C33D H33D 0.9500 . ?
C33D C34D 1.383(3) . ?
C34D H34D 0.9500 . ?
C34D C35D 1.380(4) . ?
C35D H35D 0.9500 . ?
C35D C36D 1.380(3) . ?
C36D H36D 0.9500 . ?
N41D N42D 1.349(2) . ?
N41D C45D 1.342(3) . ?
N42D C43D 1.344(3) . ?
N42D C46D 1.464(3) . ?
C43D H43D 0.9500 . ?
C43D C44D 1.365(3) . ?
C44D H44D 0.9500 . ?
C44D C45D 1.399(3) . ?
C46D H46G 0.9900 . ?
C46D H46H 0.9900 . ?
C46D C64D 1.516(3) . ?
C51D C52D 1.369(3) . ?
C51D C56D 1.419(3) . ?
C52D H52D 0.9500 . ?
C52D C53D 1.422(3) . ?
C53D H53D 0.9500 . ?
C53D C54D 1.365(3) . ?
C54D H54D 0.9500 . ?
C54D C55D 1.413(3) . ?
C55D C56D 1.422(3) . ?
C55D C64D 1.434(3) . ?
C56D C61D 1.427(3) . ?
C61D H61D 0.9500 . ?
C61D C62D 1.363(3) . ?
C62D H62D 0.9500 . ?
C62D C63D 1.406(3) . ?
C63D H63D 0.9500 . ?
C63D C64D 1.372(3) . ?
N11E C12E 1.364(3) . ?
N11E C16E 1.331(3) . ?
C12E C13E 1.403(3) . ?
C12E C25E 1.446(4) . ?
C13E H13E 0.9500 . ?
C13E C14E 1.379(5) . ?
C14E H14E 0.9500 . ?
C14E C15E 1.357(4) . ?
C15E H15E 0.9500 . ?
C15E C16E 1.388(3) . ?
C16E H16E 0.9500 . ?
N21E N22E 1.351(3) . ?
N21E C25E 1.354(3) . ?
N22E C23E 1.350(3) . ?
N22E C26E 1.453(3) . ?
C23E H23E 0.9500 . ?
C23E C24E 1.362(4) . ?
C24E H24E 0.9500 . ?
C24E C25E 1.402(4) . ?
C26E H26I 0.9900 . ?
C26E H26J 0.9900 . ?
C26E C51E 1.512(3) . ?
N31E C32E 1.346(3) . ?
N31E C36E 1.350(3) . ?
C32E C33E 1.396(3) . ?
C32E C45E 1.457(3) . ?
C33E H33E 0.9500 . ?
C33E C34E 1.378(3) . ?
C34E H34E 0.9500 . ?
C34E C35E 1.389(4) . ?
C35E H35E 0.9500 . ?
C35E C36E 1.373(3) . ?
C36E H36E 0.9500 . ?
N41E N42E 1.363(2) . ?
N41E C45E 1.350(2) . ?
N42E C43E 1.352(2) . ?
N42E C46E 1.449(3) . ?
C43E H43E 0.9500 . ?
C43E C44E 1.373(3) . ?
C44E H44E 0.9500 . ?
C44E C45E 1.397(3) . ?
C46E H46I 0.9900 . ?
C46E H46J 0.9900 . ?
C46E C64E 1.520(3) . ?
C51E C52E 1.392(3) . ?
C51E C56E 1.425(3) . ?
C52E H52E 0.9500 . ?
C52E C53E 1.407(3) . ?
C53E H53E 0.9500 . ?
C53E C54E 1.368(3) . ?
C54E H54E 0.9500 . ?
C54E C55E 1.429(3) . ?
C55E C56E 1.432(3) . ?
C55E C64E 1.425(3) . ?
C56E C61E 1.413(3) . ?
C61E H61E 0.9500 . ?
C61E C62E 1.364(3) . ?
C62E H62E 0.9500 . ?
C62E C63E 1.408(3) . ?
C63E H63E 0.9500 . ?
C63E C64E 1.364(3) . ?
N11F C12F 1.349(3) . ?
N11F C16F 1.349(3) . ?
C12F C13F 1.398(3) . ?
C12F C25F 1.465(3) . ?
C13F H13F 0.9500 . ?
C13F C14F 1.380(4) . ?
C14F H14F 0.9500 . ?
C14F C15F 1.379(4) . ?
C15F H15F 0.9500 . ?
C15F C16F 1.388(3) . ?
C16F H16F 0.9500 . ?
N21F N22F 1.355(2) . ?
N21F C25F 1.341(3) . ?
N22F C23F 1.346(3) . ?
N22F C26F 1.444(3) . ?
C23F H23F 0.9500 . ?
C23F C24F 1.364(4) . ?
C24F H24F 0.9500 . ?
C24F C25F 1.402(3) . ?
C26F H26K 0.9900 . ?
C26F H26L 0.9900 . ?
C26F C51F 1.526(3) . ?
N31F C32F 1.350(3) . ?
N31F C36F 1.342(3) . ?
C32F C33F 1.383(3) . ?
C32F C45F 1.466(3) . ?
C33F H33F 0.9500 . ?
C33F C34F 1.393(3) . ?
C34F H34F 0.9500 . ?
C34F C35F 1.365(3) . ?
C35F H35F 0.9500 . ?
C35F C36F 1.385(3) . ?
C36F H36F 0.9500 . ?
N41F N42F 1.354(2) . ?
N41F C45F 1.349(3) . ?
N42F C43F 1.339(3) . ?
N42F C46F 1.465(2) . ?
C43F H43F 0.9500 . ?
C43F C44F 1.374(3) . ?
C44F H44F 0.9500 . ?
C44F C45F 1.401(3) . ?
C46F H46K 0.9900 . ?
C46F H46L 0.9900 . ?
C46F C64F 1.510(3) . ?
C51F C52F 1.370(3) . ?
C51F C56F 1.421(3) . ?
C52F H52F 0.9500 . ?
C52F C53F 1.407(3) . ?
C53F H53F 0.9500 . ?
C53F C54F 1.362(3) . ?
C54F H54F 0.9500 . ?
C54F C55F 1.425(3) . ?
C55F C56F 1.420(3) . ?
C55F C64F 1.427(3) . ?
C56F C61F 1.426(3) . ?
C61F H61F 0.9500 . ?
C61F C62F 1.351(3) . ?
C62F H62F 0.9500 . ?
C62F C63F 1.408(3) . ?
C63F H63F 0.9500 . ?
C63F C64F 1.383(3) . ?
B15X F16X 1.301(4) . ?
B15X F17X 1.394(4) . ?
B15X F18X 1.387(4) . ?
B15X F19X 1.469(4) . ?
C11 H11A 0.9800 . ?
C11 H11B 0.9800 . ?
C11 H11C 0.9800 . ?
C11 O10S 1.378(7) . ?
O10S H10S 0.8400 . ?
O12S H12S 0.8400 . ?
O12S C13S 1.475(5) . ?
C13S H13G 0.9800 . ?
C13S H13H 0.9800 . ?
C13S H13I 0.9800 . ?
B35X F36X 1.447(8) . ?
B35X F37X 1.388(9) . ?
B35X F38X 1.465(8) . ?
B35X F39X 1.270(9) . ?
B95X F96X 1.346(6) . ?
B95X F97X 1.540(6) . ?
B95X F98X 1.389(7) . ?
B30X F31X 1.328(11) . ?
B30X F32X 1.469(12) . ?
B30X F33X 1.417(12) . ?
B30X F34X 1.388(12) . ?
B25X F26X 1.391(4) . ?
B25X F27X 1.360(4) . ?
B25X F28X 1.386(3) . ?
B25X F29X 1.364(3) . ?
B20X F21X 1.367(9) . ?
B20X F22X 1.406(9) . ?
B20X F23X 1.390(9) . ?
B20X F24X 1.381(9) . ?
B20Y F21Y 1.362(7) . ?
B20Y F22Y 1.398(7) . ?
B20Y F23Y 1.388(6) . ?
B20Y F24Y 1.371(6) . ?
C0G C1G 1.400(3) . ?
C0G C5G 1.384(3) . ?
C0G C6G 1.437(3) . ?
C1G H1G 0.9500 . ?
C1G C2G 1.390(3) . ?
C2G C3G 1.402(3) . ?
C2G C8G 1.448(3) . ?
C3G H3G 0.9500 . ?
C3G C4G 1.387(3) . ?
C4G H4G 0.9500 . ?
C4G C5G 1.392(3) . ?
C5G H5G 0.9500 . ?
C6G N7G 1.150(3) . ?
C8G N9G 1.139(3) . ?
B10X F11X 1.389(3) . ?
B10X F12X 1.390(3) . ?
B10X F13X 1.400(3) . ?
B10X F14X 1.378(3) . ?

loop_
_geom_torsion_atom_site_label_1
_geom_torsion_atom_site_label_2
_geom_torsion_atom_site_label_3
_geom_torsion_atom_site_label_4
_geom_torsion
_geom_torsion_site_symmetry_1
_geom_torsion_site_symmetry_2
_geom_torsion_site_symmetry_3
_geom_torsion_site_symmetry_4
_geom_torsion_publ_flag
Co1 N11A C12A C13A 178.11(16) . . . . ?
Co1 N11A C12A C25A -3.6(2) . . . . ?
Co1 N11A C16A C15A -178.16(19) . . . . ?
Co1 N21A N22A C23A -179.88(17) . . . . ?
Co1 N21A N22A C26A 9.1(3) . . . . ?
Co1 N21A C25A C12A 3.2(2) . . . . ?
Co1 N21A C25A C24A -179.89(14) . . . . ?
Co1 N31D C32D C33D 174.60(15) . . . . ?
Co1 N31D C32D C45D -5.3(2) . . . . ?
Co1 N31D C36D C35D -173.72(17) . . . . ?
Co1 N41D N42D C43D -166.08(16) . . . . ?
Co1 N41D N42D C46D 16.1(3) . . . . ?
Co1 N41D C45D C32D -6.7(2) . . . . ?
Co1 N41D C45D C44D 171.03(14) . . . . ?
Co1 N11E C12E C13E -176.90(19) . . . . ?
Co1 N11E C12E C25E 1.2(2) . . . . ?
Co1 N11E C16E C15E 175.9(2) . . . . ?
Co1 N21E N22E C23E -175.65(18) . . . . ?
Co1 N21E N22E C26E 13.0(3) . . . . ?
Co1 N21E C25E C12E -0.2(3) . . . . ?
Co1 N21E C25E C24E 176.82(16) . . . . ?
Co2 N31A C32A C33A 177.1(2) . . . . ?
Co2 N31A C32A C45A -1.7(3) . . . . ?
Co2 N31A C36A C35A -175.9(2) . . . . ?
Co2 N41A N42A C43A 168.10(17) . . . . ?
Co2 N41A N42A C46A -11.8(3) . . . . ?
Co2 N41A C45A C32A 6.0(3) . . . . ?
Co2 N41A C45A C44A -171.69(15) . . . . ?
Co2 N11B C12B C13B -176.44(15) . . . . ?
Co2 N11B C12B C25B 5.1(2) . . . . ?
Co2 N11B C16B C15B 177.18(19) . . . . ?
Co2 N21B N22B C23B -176.05(15) . . . . ?
Co2 N21B N22B C26B -2.5(3) . . . . ?
Co2 N21B C25B C12B -5.8(2) . . . . ?
Co2 N21B C25B C24B 177.18(12) . . . . ?
Co2 N11F C12F C13F 178.70(16) . . . . ?
Co2 N11F C12F C25F -0.1(2) . . . . ?
Co2 N11F C16F C15F -178.24(17) . . . . ?
Co2 N21F N22F C23F 167.16(17) . . . . ?
Co2 N21F N22F C26F -18.1(3) . . . . ?
Co2 N21F C25F C12F 5.5(2) . . . . ?
Co2 N21F C25F C24F -171.89(15) . . . . ?
Co3 N31B C32B C33B 173.1(2) . . . . ?
Co3 N31B C32B C45B -5.1(3) . . . . ?
Co3 N31B C36B C35B -172.20(19) . . . . ?
Co3 N41B N42B C43B -166.6(2) . . . . ?
Co3 N41B N42B C46B 19.9(4) . . . . ?
Co3 N41B C45B C32B -9.8(3) . . . . ?
Co3 N41B C45B C44B 169.3(2) . . . . ?
Co3 N11C C12C C13C 173.54(16) . . . . ?
Co3 N11C C12C C25C -6.8(2) . . . . ?
Co3 N11C C16C C15C -174.40(17) . . . . ?
Co3 N21C N22C C23C -168.06(19) . . . . ?
Co3 N21C N22C C26C 17.2(3) . . . . ?
Co3 N21C C25C C12C -4.1(2) . . . . ?
Co3 N21C C25C C24C 172.18(17) . . . . ?
Co3 N31E C32E C33E 175.67(17) 7_767 . . . ?
Co3 N31E C32E C45E -1.2(2) 7_767 . . . ?
Co3 N31E C36E C35E -172.8(2) 7_767 . . . ?
Co3 N41E N42E C43E -178.22(18) 7_767 . . . ?
Co3 N41E N42E C46E -3.6(3) 7_767 . . . ?
Co3 N41E C45E C32E -4.7(2) 7_767 . . . ?
Co3 N41E C45E C44E 178.37(14) 7_767 . . . ?
Co4 N31C C32C C33C 175.13(16) . . . . ?
Co4 N31C C32C C45C -1.6(2) . . . . ?
Co4 N31C C36C C35C -171.70(18) . . . . ?
Co4 N41C N42C C43C -172.92(14) . . . . ?
Co4 N41C N42C C46C 7.0(3) . . . . ?
Co4 N41C C45C C32C -9.7(2) . . . . ?
Co4 N41C C45C C44C 174.85(13) . . . . ?
Co4 N11D C12D C13D -175.73(19) . . . . ?
Co4 N11D C12D C25D 3.6(3) . . . . ?
Co4 N11D C16D C15D 176.4(2) . . . . ?
Co4 N21D N22D C23D -171.48(16) . . . . ?
Co4 N21D N22D C26D 4.9(3) . . . . ?
Co4 N21D C25D C12D -7.1(2) . . . . ?
Co4 N21D C25D C24D 174.03(14) . . . . ?
Co4 N31F C32F C33F 176.13(16) 7_767 . . . ?
Co4 N31F C32F C45F -4.3(2) 7_767 . . . ?
Co4 N31F C36F C35F -176.28(17) 7_767 . . . ?
Co4 N41F N42F C43F 168.05(16) 7_767 . . . ?
Co4 N41F N42F C46F -11.3(3) 7_767 . . . ?
Co4 N41F C45F C32F 8.5(2) 7_767 . . . ?
Co4 N41F C45F C44F -171.96(14) 7_767 . . . ?
N11A C12A C13A C14A 0.6(3) . . . . ?
N11A C12A C25A N21A 0.2(3) . . . . ?
N11A C12A C25A C24A -176.1(2) . . . . ?
C12A N11A C16A C15A 2.6(4) . . . . ?
C12A C13A C14A C15A 1.4(3) . . . . ?
C13A C12A C25A N21A 178.47(19) . . . . ?
C13A C12A C25A C24A 2.2(3) . . . . ?
C13A C14A C15A C16A -1.4(4) . . . . ?
C14A C15A C16A N11A -0.6(4) . . . . ?
C16A N11A C12A C13A -2.5(3) . . . . ?
C16A N11A C12A C25A 175.76(19) . . . . ?
N21A N22A C23A C24A 0.6(2) . . . . ?
N21A N22A C26A C51A 81.4(2) . . . . ?
N22A N21A C25A C12A -176.22(17) . . . . ?
N22A N21A C25A C24A 0.7(2) . . . . ?
N22A C23A C24A C25A -0.1(2) . . . . ?
N22A C26A C51A C52A -5.3(2) . . . . ?
N22A C26A C51A C56A 173.68(15) . . . . ?
C23A N22A C26A C51A -88.3(2) . . . . ?
C23A C24A C25A C12A 176.1(2) . . . . ?
C23A C24A C25A N21A -0.4(2) . . . . ?
C25A C12A C13A C14A -177.6(2) . . . . ?
C25A N21A N22A C23A -0.8(2) . . . . ?
C25A N21A N22A C26A -171.77(18) . . . . ?
C26A N22A C23A C24A 171.36(19) . . . . ?
C26A C51A C52A C53A -178.41(18) . . . . ?
C26A C51A C56A C55A 179.89(16) . . . . ?
C26A C51A C56A C61A -0.9(3) . . . . ?
N31A C32A C33A C34A -1.2(4) . . . . ?
N31A C32A C45A N41A -2.9(3) . . . . ?
N31A C32A C45A C44A 174.2(2) . . . . ?
C32A N31A C36A C35A 0.3(4) . . . . ?
C32A C33A C34A C35A 1.4(5) . . . . ?
C33A C32A C45A N41A 178.3(2) . . . . ?
C33A C32A C45A C44A -4.5(4) . . . . ?
C33A C34A C35A C36A -0.7(5) . . . . ?
C34A C35A C36A N31A -0.2(5) . . . . ?
C36A N31A C32A C33A 0.4(4) . . . . ?
C36A N31A C32A C45A -178.4(2) . . . . ?
N41A N42A C43A C44A 0.0(3) . . . . ?
N41A N42A C46A C64A -78.1(2) . . . . ?
N42A N41A C45A C32A 177.42(19) . . . . ?
N42A N41A C45A C44A -0.3(2) . . . . ?
N42A C43A C44A C45A -0.1(3) . . . . ?
N42A C46A C64A C55A 172.00(16) . . . . ?
N42A C46A C64A C63A -6.9(3) . . . . ?
C43A N42A C46A C64A 102.0(2) . . . . ?
C43A C44A C45A C32A -177.1(2) . . . . ?
C43A C44A C45A N41A 0.2(3) . . . . ?
C45A C32A C33A C34A 177.4(3) . . . . ?
C45A N41A N42A C43A 0.2(2) . . . . ?
C45A N41A N42A C46A -179.74(18) . . . . ?
C46A N42A C43A C44A 179.9(2) . . . . ?
C51A C52A C53A C54A -1.0(3) . . . . ?
C51A C56A C61A C62A -177.72(18) . . . . ?
C52A C51A C56A C55A -1.1(3) . . . . ?
C52A C51A C56A C61A 178.07(17) . . . . ?
C52A C53A C54A C55A -2.2(3) . . . . ?
C53A C54A C55A C56A 3.6(3) . . . . ?
C53A C54A C55A C64A -175.16(18) . . . . ?
C54A C55A C56A C51A -1.9(3) . . . . ?
C54A C55A C56A C61A 178.86(17) . . . . ?
C54A C55A C64A C46A 1.3(3) . . . . ?
C54A C55A C64A C63A -179.72(18) . . . . ?
C55A C56A C61A C62A 1.5(3) . . . . ?
C56A C51A C52A C53A 2.6(3) . . . . ?
C56A C55A C64A C46A -177.43(16) . . . . ?
C56A C55A C64A C63A 1.5(3) . . . . ?
C56A C61A C62A C63A 0.3(3) . . . . ?
C61A C62A C63A C64A -1.2(3) . . . . ?
C62A C63A C64A C46A 179.16(18) . . . . ?
C62A C63A C64A C55A 0.2(3) . . . . ?
C64A C55A C56A C51A 176.83(16) . . . . ?
C64A C55A C56A C61A -2.4(3) . . . . ?
N11B C12B C13B C14B -1.3(3) . . . . ?
N11B C12B C25B N21B 0.7(3) . . . . ?
N11B C12B C25B C24B 176.97(19) . . . . ?
C12B N11B C16B C15B -0.7(3) . . . . ?
C12B C13B C14B C15B -0.1(4) . . . . ?
C13B C12B C25B N21B -177.77(18) . . . . ?
C13B C12B C25B C24B -1.5(3) . . . . ?
C13B C14B C15B C16B 1.0(4) . . . . ?
C14B C15B C16B N11B -0.6(4) . . . . ?
C16B N11B C12B C13B 1.7(3) . . . . ?
C16B N11B C12B C25B -176.77(19) . . . . ?
N21B N22B C23B C24B -0.4(2) . . . . ?
N21B N22B C26B C51B -83.4(2) . . . . ?
N22B N21B C25B C12B 176.35(15) . . . . ?
N22B N21B C25B C24B -0.6(2) . . . . ?
N22B C23B C24B C25B 0.0(2) . . . . ?
N22B C26B C51B C52B -6.1(3) . . . . ?
N22B C26B C51B C56B 173.69(16) . . . . ?
C23B N22B C26B C51B 89.2(2) . . . . ?
C23B C24B C25B C12B -176.12(19) . . . . ?
C23B C24B C25B N21B 0.4(2) . . . . ?
C25B C12B C13B C14B 177.08(19) . . . . ?
C25B N21B N22B C23B 0.6(2) . . . . ?
C25B N21B N22B C26B 174.24(16) . . . . ?
C26B N22B C23B C24B -173.75(17) . . . . ?
C26B C51B C52B C53B 177.62(18) . . . . ?
C26B C51B C56B C55B -176.14(17) . . . . ?
C26B C51B C56B C61B 4.1(3) . . . . ?
N31B C32B C33B C34B 0.3(4) . . . . ?
N31B C32B C45B N41B 10.0(4) . . . . ?
N31B C32B C45B C44B -168.9(3) . . . . ?
C32B N31B C36B C35B 2.4(4) . . . . ?
C32B C33B C34B C35B 1.3(5) . . . . ?
C33B C32B C45B N41B -168.2(3) . . . . ?
C33B C32B C45B C44B 13.0(5) . . . . ?
C33B C34B C35B C36B -1.1(5) . . . . ?
C34B C35B C36B N31B -0.8(4) . . . . ?
C36B N31B C32B C33B -2.2(4) . . . . ?
C36B N31B C32B C45B 179.7(2) . . . . ?
N41B N42B C43B C44B 0.6(4) . . . . ?
N41B N42B C46B C64B 80.1(3) . . . . ?
N42B N41B C45B C32B 179.9(2) . . . . ?
N42B N41B C45B C44B -1.1(3) . . . . ?
N42B C43B C44B C45B -1.2(4) . . . . ?
N42B C46B C64B C55B -177.48(19) . . . . ?
N42B C46B C64B C63B 3.0(3) . . . . ?
C43B N42B C46B C64B -92.2(3) . . . . ?
C43B C44B C45B C32B -179.7(3) . . . . ?
C43B C44B C45B N41B 1.4(4) . . . . ?
C45B C32B C33B C34B 178.4(3) . . . . ?
C45B N41B N42B C43B 0.3(3) . . . . ?
C45B N41B N42B C46B -173.2(2) . . . . ?
C46B N42B C43B C44B 173.5(3) . . . . ?
C51B C52B C53B C54B -1.1(3) . . . . ?
C51B C56B C61B C62B -178.0(2) . . . . ?
C52B C51B C56B C55B 3.6(3) . . . . ?
C52B C51B C56B C61B -176.15(19) . . . . ?
C52B C53B C54B C55B 2.8(3) . . . . ?
C53B C54B C55B C56B -1.2(3) . . . . ?
C53B C54B C55B C64B 178.3(2) . . . . ?
C54B C55B C56B C51B -2.0(3) . . . . ?
C54B C55B C56B C61B 177.80(18) . . . . ?
C54B C55B C64B C46B 1.6(3) . . . . ?
C54B C55B C64B C63B -178.8(2) . . . . ?
C55B C56B C61B C62B 2.3(3) . . . . ?
C56B C51B C52B C53B -2.1(3) . . . . ?
C56B C55B C64B C46B -178.82(18) . . . . ?
C56B C55B C64B C63B 0.7(3) . . . . ?
C56B C61B C62B C63B -1.7(3) . . . . ?
C61B C62B C63B C64B 0.6(4) . . . . ?
C62B C63B C64B C46B 179.4(2) . . . . ?
C62B C63B C64B C55B -0.1(3) . . . . ?
C64B C55B C56B C51B 178.46(18) . . . . ?
C64B C55B C56B C61B -1.7(3) . . . . ?
N11C C12C C13C C14C 2.1(3) . . . . ?
N11C C12C C25C N21C 7.4(3) . . . . ?
N11C C12C C25C C24C -168.0(2) . . . . ?
C12C N11C C16C C15C 0.7(3) . . . . ?
C12C C13C C14C C15C -0.6(4) . . . . ?
C13C C12C C25C N21C -172.9(2) . . . . ?
C13C C12C C25C C24C 11.6(4) . . . . ?
C13C C14C C15C C16C -0.8(4) . . . . ?
C14C C15C C16C N11C 0.8(4) . . . . ?
C16C N11C C12C C13C -2.1(3) . . . . ?
C16C N11C C12C C25C 177.51(18) . . . . ?
N21C N22C C23C C24C 0.1(3) . . . . ?
N21C N22C C26C C51C 78.8(3) . . . . ?
N22C N21C C25C C12C -175.11(18) . . . . ?
N22C N21C C25C C24C 1.2(3) . . . . ?
N22C C23C C24C C25C 0.6(3) . . . . ?
N22C C26C C51C C52C 6.2(3) . . . . ?
N22C C26C C51C C56C -173.37(19) . . . . ?
C23C N22C C26C C51C -95.0(3) . . . . ?
C23C C24C C25C C12C 174.6(2) . . . . ?
C23C C24C C25C N21C -1.2(3) . . . . ?
C25C C12C C13C C14C -177.5(2) . . . . ?
C25C N21C N22C C23C -0.8(3) . . . . ?
C25C N21C N22C C26C -175.49(19) . . . . ?
C26C N22C C23C C24C 174.3(2) . . . . ?
C26C C51C C52C C53C -177.6(2) . . . . ?
C26C C51C C56C C55C 179.17(19) . . . . ?
C26C C51C C56C C61C -3.7(3) . . . . ?
N31C C32C C33C C34C -3.2(3) . . . . ?
N31C C32C C45C N41C 7.5(3) . . . . ?
N31C C32C C45C C44C -178.18(19) . . . . ?
C32C N31C C36C C35C 0.6(3) . . . . ?
C32C C33C C34C C35C 1.8(3) . . . . ?
C33C C32C C45C N41C -169.20(19) . . . . ?
C33C C32C C45C C44C 5.1(3) . . . . ?
C33C C34C C35C C36C 0.6(4) . . . . ?
C34C C35C C36C N31C -1.9(4) . . . . ?
C36C N31C C32C C33C 2.0(3) . . . . ?
C36C N31C C32C C45C -174.73(19) . . . . ?
N41C N42C C43C C44C 0.4(2) . . . . ?
N41C N42C C46C C64C -88.9(2) . . . . ?
N42C N41C C45C C32C 175.65(16) . . . . ?
N42C N41C C45C C44C 0.2(2) . . . . ?
N42C C43C C44C C45C -0.2(2) . . . . ?
N42C C46C C64C C55C 169.61(16) . . . . ?
N42C C46C C64C C63C -9.9(3) . . . . ?
C43C N42C C46C C64C 91.1(2) . . . . ?
C43C C44C C45C C32C -174.6(2) . . . . ?
C43C C44C C45C N41C 0.0(2) . . . . ?
C45C C32C C33C C34C 173.3(2) . . . . ?
C45C N41C N42C C43C -0.4(2) . . . . ?
C45C N41C N42C C46C 179.58(16) . . . . ?
C46C N42C C43C C44C -179.58(17) . . . . ?
C51C C52C C53C C54C -0.9(3) . . . . ?
C51C C56C C61C C62C -176.9(2) . . . . ?
C52C C51C C56C C55C -0.4(3) . . . . ?
C52C C51C C56C C61C 176.7(2) . . . . ?
C52C C53C C54C C55C -1.8(3) . . . . ?
C53C C54C C55C C56C 3.3(3) . . . . ?
C53C C54C C55C C64C -175.32(19) . . . . ?
C54C C55C C56C C51C -2.1(3) . . . . ?
C54C C55C C56C C61C -179.40(18) . . . . ?
C54C C55C C64C C46C -0.1(3) . . . . ?
C54C C55C C64C C63C 179.34(18) . . . . ?
C55C C56C C61C C62C 0.2(3) . . . . ?
C56C C51C C52C C53C 2.0(3) . . . . ?
C56C C55C C64C C46C -178.68(17) . . . . ?
C56C C55C C64C C63C 0.8(3) . . . . ?
C56C C61C C62C C63C 0.3(3) . . . . ?
C61C C62C C63C C64C -0.4(3) . . . . ?
C62C C63C C64C C46C 179.25(18) . . . . ?
C62C C63C C64C C55C -0.2(3) . . . . ?
C64C C55C C56C C51C 176.46(18) . . . . ?
C64C C55C C56C C61C -0.8(3) . . . . ?
N11D C12D C13D C14D -1.4(4) . . . . ?
N11D C12D C25D N21D 2.5(3) . . . . ?
N11D C12D C25D C24D -179.0(2) . . . . ?
C12D N11D C16D C15D 0.0(4) . . . . ?
C12D C13D C14D C15D 0.6(5) . . . . ?
C13D C12D C25D N21D -178.2(2) . . . . ?
C13D C12D C25D C24D 0.3(4) . . . . ?
C13D C14D C15D C16D 0.4(5) . . . . ?
C14D C15D C16D N11D -0.8(5) . . . . ?
C16D N11D C12D C13D 1.1(4) . . . . ?
C16D N11D C12D C25D -179.6(2) . . . . ?
N21D N22D C23D C24D -0.6(2) . . . . ?
N21D N22D C26D C51D -88.7(2) . . . . ?
N22D N21D C25D C12D 178.06(18) . . . . ?
N22D N21D C25D C24D -0.8(2) . . . . ?
N22D C23D C24D C25D 0.1(2) . . . . ?
N22D C26D C51D C52D -9.1(3) . . . . ?
N22D C26D C51D C56D 170.65(16) . . . . ?
C23D N22D C26D C51D 87.0(2) . . . . ?
C23D C24D C25D C12D -178.2(2) . . . . ?
C23D C24D C25D N21D 0.4(2) . . . . ?
C25D C12D C13D C14D 179.3(3) . . . . ?
C25D N21D N22D C23D 0.9(2) . . . . ?
C25D N21D N22D C26D 177.21(17) . . . . ?
C26D N22D C23D C24D -176.73(18) . . . . ?
C26D C51D C52D C53D 179.40(18) . . . . ?
C26D C51D C56D C55D -176.81(17) . . . . ?
C26D C51D C56D C61D 2.2(3) . . . . ?
N31D C32D C33D C34D -0.3(3) . . . . ?
N31D C32D C45D N41D 8.1(3) . . . . ?
N31D C32D C45D C44D -169.0(2) . . . . ?
C32D N31D C36D C35D 1.5(3) . . . . ?
C32D C33D C34D C35D 1.3(3) . . . . ?
C33D C32D C45D N41D -171.85(18) . . . . ?
C33D C32D C45D C44D 11.0(3) . . . . ?
C33D C34D C35D C36D -1.0(3) . . . . ?
C34D C35D C36D N31D -0.5(3) . . . . ?
C36D N31D C32D C33D -1.1(3) . . . . ?
C36D N31D C32D C45D 178.98(17) . . . . ?
N41D N42D C43D C44D 0.3(3) . . . . ?
N41D N42D C46D C64D 87.2(2) . . . . ?
N42D N41D C45D C32D -176.02(16) . . . . ?
N42D N41D C45D C44D 1.7(2) . . . . ?
N42D C43D C44D C45D 0.7(3) . . . . ?
N42D C46D C64D C55D -178.73(18) . . . . ?
N42D C46D C64D C63D 3.5(3) . . . . ?
C43D N42D C46D C64D -90.3(3) . . . . ?
C43D C44D C45D C32D 175.8(2) . . . . ?
C43D C44D C45D N41D -1.5(2) . . . . ?
C45D C32D C33D C34D 179.62(19) . . . . ?
C45D N41D N42D C43D -1.2(2) . . . . ?
C45D N41D N42D C46D -179.03(17) . . . . ?
C46D N42D C43D C44D 177.96(19) . . . . ?
C51D C52D C53D C54D -2.4(3) . . . . ?
C51D C56D C61D C62D -175.76(18) . . . . ?
C52D C51D C56D C55D 2.9(3) . . . . ?
C52D C51D C56D C61D -178.00(18) . . . . ?
C52D C53D C54D C55D 2.6(3) . . . . ?
C53D C54D C55D C56D 0.1(3) . . . . ?
C53D C54D C55D C64D -179.1(2) . . . . ?
C54D C55D C56D C51D -2.8(3) . . . . ?
C54D C55D C56D C61D 178.10(18) . . . . ?
C54D C55D C64D C46D 1.8(3) . . . . ?
C54D C55D C64D C63D 179.63(19) . . . . ?
C55D C56D C61D C62D 3.3(3) . . . . ?
C56D C51D C52D C53D -0.3(3) . . . . ?
C56D C55D C64D C46D -177.37(18) . . . . ?
C56D C55D C64D C63D 0.4(3) . . . . ?
C56D C61D C62D C63D -1.6(3) . . . . ?
C61D C62D C63D C64D -0.8(3) . . . . ?
C62D C63D C64D C46D 179.07(19) . . . . ?
C62D C63D C64D C55D 1.3(3) . . . . ?
C64D C55D C56D C51D 176.43(17) . . . . ?
C64D C55D C56D C61D -2.7(3) . . . . ?
N11E C12E C13E C14E 0.9(4) . . . . ?
N11E C12E C25E N21E -0.7(3) . . . . ?
N11E C12E C25E C24E -177.0(2) . . . . ?
C12E N11E C16E C15E -0.8(4) . . . . ?
C12E C13E C14E C15E -1.4(5) . . . . ?
C13E C12E C25E N21E 177.4(2) . . . . ?
C13E C12E C25E C24E 1.1(4) . . . . ?
C13E C14E C15E C16E 0.8(5) . . . . ?
C14E C15E C16E N11E 0.3(5) . . . . ?
C16E N11E C12E C13E 0.2(3) . . . . ?
C16E N11E C12E C25E 178.3(2) . . . . ?
N21E N22E C23E C24E 0.2(3) . . . . ?
N21E N22E C26E C51E 82.6(2) . . . . ?
N22E N21E C25E C12E -177.0(2) . . . . ?
N22E N21E C25E C24E 0.0(3) . . . . ?
N22E C23E C24E C25E -0.1(3) . . . . ?
N22E C26E C51E C52E 2.3(3) . . . . ?
N22E C26E C51E C56E -177.87(19) . . . . ?
C23E N22E C26E C51E -87.3(3) . . . . ?
C23E C24E C25E C12E 176.6(3) . . . . ?
C23E C24E C25E N21E 0.1(3) . . . . ?
C25E C12E C13E C14E -177.1(3) . . . . ?
C25E N21E N22E C23E -0.1(3) . . . . ?
C25E N21E N22E C26E -171.48(19) . . . . ?
C26E N22E C23E C24E 170.9(2) . . . . ?
C26E C51E C52E C53E 178.1(2) . . . . ?
C26E C51E C56E C55E 179.49(19) . . . . ?
C26E C51E C56E C61E 1.4(3) . . . . ?
N31E C32E C33E C34E -2.6(3) . . . . ?
N31E C32E C45E N41E 4.1(3) . . . . ?
N31E C32E C45E C44E -179.6(2) . . . . ?
C32E N31E C36E C35E 0.1(4) . . . . ?
C32E C33E C34E C35E 1.2(4) . . . . ?
C33E C32E C45E N41E -172.8(2) . . . . ?
C33E C32E C45E C44E 3.5(3) . . . . ?
C33E C34E C35E C36E 0.7(4) . . . . ?
C34E C35E C36E N31E -1.4(4) . . . . ?
C36E N31E C32E C33E 1.9(3) . . . . ?
C36E N31E C32E C45E -174.9(2) . . . . ?
N41E N42E C43E C44E -0.8(2) . . . . ?
N41E N42E C46E C64E -90.3(2) . . . . ?
N42E N41E C45E C32E 175.58(18) . . . . ?
N42E N41E C45E C44E -1.3(2) . . . . ?
N42E C43E C44E C45E 0.0(2) . . . . ?
N42E C46E C64E C55E -174.09(16) . . . . ?
N42E C46E C64E C63E 4.0(3) . . . . ?
C43E N42E C46E C64E 83.6(2) . . . . ?
C43E C44E C45E C32E -175.6(2) . . . . ?
C43E C44E C45E N41E 0.9(2) . . . . ?
C45E C32E C33E C34E 174.1(2) . . . . ?
C45E N41E N42E C43E 1.3(2) . . . . ?
C45E N41E N42E C46E 175.98(18) . . . . ?
C46E N42E C43E C44E -175.33(19) . . . . ?
C51E C52E C53E C54E 2.4(3) . . . . ?
C51E C56E C61E C62E 176.2(2) . . . . ?
C52E C51E C56E C55E -0.7(3) . . . . ?
C52E C51E C56E C61E -178.8(2) . . . . ?
C52E C53E C54E C55E -0.7(3) . . . . ?
C53E C54E C55E C56E -1.7(3) . . . . ?
C53E C54E C55E C64E 177.55(19) . . . . ?
C54E C55E C56E C51E 2.4(3) . . . . ?
C54E C55E C56E C61E -179.49(18) . . . . ?
C54E C55E C64E C46E -1.3(3) . . . . ?
C54E C55E C64E C63E -179.41(19) . . . . ?
C55E C56E C61E C62E -1.8(3) . . . . ?
C56E C51E C52E C53E -1.7(3) . . . . ?
C56E C55E C64E C46E 178.00(17) . . . . ?
C56E C55E C64E C63E -0.1(3) . . . . ?
C56E C61E C62E C63E 1.3(3) . . . . ?
C61E C62E C63E C64E -0.2(3) . . . . ?
C62E C63E C64E C46E -178.50(19) . . . . ?
C62E C63E C64E C55E -0.4(3) . . . . ?
C64E C55E C56E C51E -176.90(18) . . . . ?
C64E C55E C56E C61E 1.2(3) . . . . ?
N11F C12F C13F C14F -0.1(3) . . . . ?
N11F C12F C25F N21F -3.8(3) . . . . ?
N11F C12F C25F C24F 173.0(2) . . . . ?
C12F N11F C16F C15F 0.2(3) . . . . ?
C12F C13F C14F C15F -0.2(3) . . . . ?
C13F C12F C25F N21F 177.44(19) . . . . ?
C13F C12F C25F C24F -5.8(4) . . . . ?
C13F C14F C15F C16F 0.4(4) . . . . ?
C14F C15F C16F N11F -0.5(4) . . . . ?
C16F N11F C12F C13F 0.1(3) . . . . ?
C16F N11F C12F C25F -178.71(18) . . . . ?
N21F N22F C23F C24F -1.1(3) . . . . ?
N21F N22F C26F C51F -85.5(2) . . . . ?
N22F N21F C25F C12F 175.39(17) . . . . ?
N22F N21F C25F C24F -2.0(2) . . . . ?
N22F C23F C24F C25F -0.1(3) . . . . ?
N22F C26F C51F C52F -3.0(3) . . . . ?
N22F C26F C51F C56F 179.99(17) . . . . ?
C23F N22F C26F C51F 88.3(3) . . . . ?
C23F C24F C25F C12F -175.6(2) . . . . ?
C23F C24F C25F N21F 1.4(3) . . . . ?
C25F C12F C13F C14F 178.6(2) . . . . ?
C25F N21F N22F C23F 1.9(2) . . . . ?
C25F N21F N22F C26F 176.65(18) . . . . ?
C26F N22F C23F C24F -175.5(2) . . . . ?
C26F C51F C52F C53F -178.80(18) . . . . ?
C26F C51F C56F C55F 176.54(17) . . . . ?
C26F C51F C56F C61F -1.3(3) . . . . ?
N31F C32F C33F C34F 0.7(3) . . . . ?
N31F C32F C45F N41F -3.0(3) . . . . ?
N31F C32F C45F C44F 177.6(2) . . . . ?
C32F N31F C36F C35F 0.7(3) . . . . ?
C32F C33F C34F C35F 0.3(3) . . . . ?
C33F C32F C45F N41F 176.60(19) . . . . ?
C33F C32F C45F C44F -2.9(3) . . . . ?
C33F C34F C35F C36F -0.8(4) . . . . ?
C34F C35F C36F N31F 0.3(4) . . . . ?
C36F N31F C32F C33F -1.2(3) . . . . ?
C36F N31F C32F C45F 178.40(18) . . . . ?
N41F N42F C43F C44F 0.6(2) . . . . ?
N41F N42F C46F C64F 89.9(2) . . . . ?
N42F N41F C45F C32F -179.25(17) . . . . ?
N42F N41F C45F C44F 0.3(2) . . . . ?
N42F C43F C44F C45F -0.4(2) . . . . ?
N42F C46F C64F C55F -170.18(17) . . . . ?
N42F C46F C64F C63F 8.8(3) . . . . ?
C43F N42F C46F C64F -89.3(2) . . . . ?
C43F C44F C45F C32F 179.5(2) . . . . ?
C43F C44F C45F N41F 0.1(2) . . . . ?
C45F C32F C33F C34F -178.9(2) . . . . ?
C45F N41F N42F C43F -0.6(2) . . . . ?
C45F N41F N42F C46F -179.94(17) . . . . ?
C46F N42F C43F C44F 179.95(19) . . . . ?
C51F C52F C53F C54F 1.7(3) . . . . ?
C51F C56F C61F C62F 177.0(2) . . . . ?
C52F C51F C56F C55F -0.4(3) . . . . ?
C52F C51F C56F C61F -178.23(18) . . . . ?
C52F C53F C54F C55F 0.9(3) . . . . ?
C53F C54F C55F C56F -3.1(3) . . . . ?
C53F C54F C55F C64F 174.39(18) . . . . ?
C54F C55F C56F C51F 2.8(3) . . . . ?
C54F C55F C56F C61F -179.26(18) . . . . ?
C54F C55F C64F C46F -1.4(3) . . . . ?
C54F C55F C64F C63F 179.55(18) . . . . ?
C55F C56F C61F C62F -0.8(3) . . . . ?
C56F C51F C52F C53F -1.8(3) . . . . ?
C56F C55F C64F C46F 176.07(17) . . . . ?
C56F C55F C64F C63F -3.0(3) . . . . ?
C56F C61F C62F C63F -1.9(3) . . . . ?
C61F C62F C63F C64F 2.2(3) . . . . ?
C62F C63F C64F C46F -178.7(2) . . . . ?
C62F C63F C64F C55F 0.3(3) . . . . ?
C64F C55F C56F C51F -174.67(17) . . . . ?
C64F C55F C56F C61F 3.2(3) . . . . ?
C0G C1G C2G C3G 0.4(3) . . . . ?
C0G C1G C2G C8G -177.25(16) . . . . ?
C1G C0G C5G C4G 1.4(3) . . . . ?
C1G C2G C3G C4G -0.2(3) . . . . ?
C2G C3G C4G C5G 0.6(3) . . . . ?
C3G C4G C5G C0G -1.2(3) . . . . ?
C5G C0G C1G C2G -1.0(3) . . . . ?
C6G C0G C1G C2G 176.77(17) . . . . ?
C6G C0G C5G C4G -176.25(19) . . . . ?
C8G C2G C3G C4G 177.39(18) . . . . ?

loop_
_smtbx_masks_void_nr
_smtbx_masks_void_average_x
_smtbx_masks_void_average_y
_smtbx_masks_void_average_z
_smtbx_masks_void_volume
_smtbx_masks_void_count_electrons
_smtbx_masks_void_content
1 -0.816 -0.159 0.490 9709.7 3001.4 '16 BF4,96 MeOH,60 H2O'
